data_4124902
loop_
_publ_author_name
'Jansze, Suzanne M.'
'Cecot, Giacomo'
'Wise, Matthew D.'
'Zhurov, Konstantin O.'
'Ronson, Tanya K.'
'Castilla, Ana M.'
'Finelli, Alba'
'Pattison, Philip'
'Solari, Euro'
'Scopelliti, Rosario'
'Zelinskii, Genrikh E.'
'Vologzhanina, Anna V.'
'Voloshin, Yan Z.'
'Nitschke, Jonathan R.'
'Severin, Kay'

_publ_section_title
;
 Ligand Aspect Ratio as a Decisive Factor for the Self-Assembly of
 Coordination Cages.
;
_journal_issue 6
_journal_name_full 'Journal of the American Chemical Society'
_journal_page_first 2046
_journal_page_last 2054
_journal_paper_doi 10.1021/jacs.5b13190
_journal_volume 138
_journal_year 2016
_chemical_formula_moiety 'C128 H112 B16 Fe8 N64 O48 Pd4, 8(B F4), 4(C3 H7 N O), O.5(H2 O)'
_chemical_formula_sum 'C140 H141 B24 F32 Fe8 N68 O52.5 Pd4'
_chemical_formula_weight 5356.04
_space_group_crystal_system triclinic
_space_group_IT_number 2
_space_group_name_Hall '-P 1'
_space_group_name_H-M_alt 'P -1'
_symmetry_space_group_name_Hall '-P 1'
_symmetry_space_group_name_H-M 'P -1'
_atom_sites_solution_hydrogens geom
_audit_creation_method SHELXL-2014/7
_cell_angle_alpha 86.5480(10)
_cell_angle_beta 83.1350(10)
_cell_angle_gamma 66.140(2)
_cell_formula_units_Z 2
_cell_length_a 23.5385(4)
_cell_length_b 24.5623(5)
_cell_length_c 29.7285(5)
_cell_measurement_reflns_used 16784
_cell_measurement_temperature 120(2)
_cell_measurement_theta_max 22.4710
_cell_measurement_theta_min 1.6060
_cell_volume 15604.9(5)
_computing_cell_refinement
;
CrysAlisPro, Agilent Technologies,
Version 1.171.37.34 (release 22-05-2014 CrysAlis171 .NET)
(compiled May 22 2014,16:03:01)
;
_computing_data_collection
;
CrysAlisPro, Agilent Technologies,
Version 1.171.37.34 (release 22-05-2014 CrysAlis171 .NET)
(compiled May 22 2014,16:03:01)
;
_computing_data_reduction
;
CrysAlisPro, Agilent Technologies,
Version 1.171.37.34 (release 22-05-2014 CrysAlis171 .NET)
(compiled May 22 2014,16:03:01)
;
_computing_structure_refinement 'SHELXL-2014/7 (Sheldrick, 2014)'
_computing_structure_solution 'SHELXT (Sheldrick, 2014)'
_diffrn_ambient_temperature 120(2)
_diffrn_detector 'CCD plate'
_diffrn_measured_fraction_theta_full 0.983
_diffrn_measured_fraction_theta_max 0.983
_diffrn_measurement_device 'abstract diffractometer'
_diffrn_measurement_device_type 'dectris-CrysAlisPro-abstract goniometer imported dectris images'
_diffrn_measurement_method '\p scans'
_diffrn_radiation_monochromator synchrotron
_diffrn_radiation_probe x-ray
_diffrn_radiation_type synchrotron
_diffrn_radiation_wavelength 0.69480
_diffrn_reflns_av_R_equivalents 0.0925
_diffrn_reflns_av_unetI/netI 0.0489
_diffrn_reflns_laue_measured_fraction_full 0.983
_diffrn_reflns_laue_measured_fraction_max 0.983
_diffrn_reflns_limit_h_max 24
_diffrn_reflns_limit_h_min -24
_diffrn_reflns_limit_k_max 25
_diffrn_reflns_limit_k_min -25
_diffrn_reflns_limit_l_max 30
_diffrn_reflns_limit_l_min -30
_diffrn_reflns_number 422238
_diffrn_reflns_point_group_measured_fraction_full 0.983
_diffrn_reflns_point_group_measured_fraction_max 0.983
_diffrn_reflns_theta_full 21.215
_diffrn_reflns_theta_max 21.215
_diffrn_reflns_theta_min 1.604
_diffrn_source synchrotron
_exptl_absorpt_coefficient_mu 0.576
_exptl_absorpt_correction_T_max 1.00000
_exptl_absorpt_correction_T_min 0.99094
_exptl_absorpt_correction_type multi-scan
_exptl_absorpt_process_details
;
CrysAlisPro, Agilent Technologies,
Version 1.171.37.34 (release 22-05-2014 CrysAlis171 .NET)
(compiled May 22 2014,16:03:01)
Empirical absorption correction using spherical harmonics,
 implemented in SCALE3 ABSPACK scaling algorithm.
;
_exptl_crystal_colour red
_exptl_crystal_density_diffrn 1.140
_exptl_crystal_description tablet
_exptl_crystal_F_000 5354
_exptl_crystal_size_max 0.600
_exptl_crystal_size_mid 0.500
_exptl_crystal_size_min 0.100
_refine_diff_density_max 3.241
_refine_diff_density_min -3.013
_refine_diff_density_rms 0.160
_refine_ls_extinction_method none
_refine_ls_goodness_of_fit_ref 1.037
_refine_ls_hydrogen_treatment constr
_refine_ls_matrix_type full
_refine_ls_number_parameters 2822
_refine_ls_number_reflns 36339
_refine_ls_number_restraints 7473
_refine_ls_restrained_S_all 1.004
_refine_ls_R_factor_all 0.1585
_refine_ls_R_factor_gt 0.1308
_refine_ls_shift/su_max 0.000
_refine_ls_shift/su_mean 0.000
_refine_ls_structure_factor_coef Fsqd
_refine_ls_weighting_details 'w=1/[\s^2^(Fo^2^)+(0.1997P)^2^+198.0557P] where P=(Fo^2^+2Fc^2^)/3'
_refine_ls_weighting_scheme calc
_refine_ls_wR_factor_gt 0.3475
_refine_ls_wR_factor_ref 0.3727
_reflns_Friedel_coverage 0.000
_reflns_number_gt 28871
_reflns_number_total 36339
_reflns_threshold_expression 'I > 2\s(I)'
_cod_data_source_file ja5b13190_si_010.cif
_cod_data_source_block gc1_sq
_cod_depositor_comments 'Adding full bibliography for 4124901--4124909.cif.'
_cod_original_formula_sum 'C140 H141 B24 F32 Fe8 N68 O52.50 Pd4'
_cod_database_code 4124902
_shelx_shelxl_version_number 2014/7
_shelx_space_group_comment
;
The symmetry employed for this shelxl refinement is uniquely defined
by the following loop, which should always be used as a source of
symmetry information in preference to the above space-group names.
They are only intended as comments.
;
_shelx_estimated_absorpt_t_min 0.724
_shelx_estimated_absorpt_t_max 0.945

loop_
_space_group_symop_operation_xyz
'x, y, z'
'-x, -y, -z'

loop_
_atom_site_label
_atom_site_type_symbol
_atom_site_fract_x
_atom_site_fract_y
_atom_site_fract_z
_atom_site_U_iso_or_equiv
_atom_site_adp_type
_atom_site_occupancy
_atom_site_site_symmetry_order
_atom_site_calc_flag
_atom_site_refinement_flags_posn
_atom_site_refinement_flags_adp
_atom_site_refinement_flags_occupancy
_atom_site_disorder_assembly
_atom_site_disorder_group
Pd1 Pd -0.01038(4) 0.82654(5) 0.05436(3) 0.0507(3) Uani 1 1 d . . . . .
Pd2 Pd 0.18614(6) 1.13945(5) 0.40076(4) 0.0764(4) Uani 1 1 d . . . . .
Pd3 Pd 0.66405(4) 0.65859(5) 0.05599(3) 0.0523(3) Uani 1 1 d . . . . .
Pd4 Pd 0.30809(5) 0.50550(5) 0.47601(3) 0.0605(3) Uani 1 1 d . . . . .
Fe1 Fe -0.02792(9) 1.07865(9) 0.23262(6) 0.0626(5) Uani 1 1 d . . . . .
Fe2 Fe 0.07262(9) 0.60237(10) 0.27614(7) 0.0632(5) Uani 1 1 d . . . . .
Fe3 Fe 0.31349(8) 0.87034(8) 0.00589(7) 0.0589(5) Uani 1 1 d . . . . .
Fe4 Fe 0.35997(8) 0.62674(8) -0.00974(6) 0.0512(5) Uani 1 1 d . . . . .
Fe5 Fe 0.47927(10) 0.94142(10) 0.22401(9) 0.0817(7) Uani 1 1 d . . . . .
Fe6 Fe 0.57777(9) 0.46621(9) 0.26152(6) 0.0574(5) Uani 1 1 d . . . . .
Fe7 Fe 0.12430(9) 0.86261(10) 0.51612(7) 0.0721(6) Uani 1 1 d . . . . .
Fe8 Fe 0.38347(10) 0.80002(10) 0.47533(9) 0.0793(7) Uani 1 1 d . . . . .
B10 B 0.0134(6) 1.1481(5) 0.2908(4) 0.071(3) Uani 1 1 d D U . . .
B11 B -0.0703(6) 1.0077(6) 0.1746(4) 0.087(3) Uani 1 1 d D U . . .
O1 O -0.0534(4) 1.1806(5) 0.2875(4) 0.096(3) Uani 1 1 d D U . . .
O2 O 0.0480(5) 1.1419(5) 0.2459(3) 0.091(3) Uani 1 1 d D U . . .
O3 O 0.0240(6) 1.0908(4) 0.3125(3) 0.094(3) Uani 1 1 d D U . . .
O4 O -0.1240(6) 1.0509(6) 0.2019(5) 0.138(4) Uani 1 1 d D U . . .
O5 O -0.0362(7) 1.0373(7) 0.1476(4) 0.128(4) Uani 1 1 d D U . . .
O6 O -0.0267(7) 0.9663(5) 0.2054(4) 0.128(4) Uani 1 1 d D U . . .
N1 N 0.1102(5) 1.1844(4) 0.3713(3) 0.063(3) Uani 1 1 d D U . . .
N2 N -0.0764(5) 1.1524(5) 0.2611(4) 0.084(4) Uani 1 1 d D U . . .
N3 N 0.0323(5) 1.1099(5) 0.2178(3) 0.073(3) Uani 1 1 d D U . . .
N4 N 0.0099(7) 1.0541(5) 0.2871(4) 0.090(4) Uani 1 1 d D U . . .
N5 N -0.1086(5) 1.0909(7) 0.2226(7) 0.167(8) Uani 1 1 d D U . . .
N6 N -0.0093(7) 1.0650(8) 0.1704(4) 0.126(6) Uani 1 1 d D U . . .
N7 N -0.0127(9) 0.9971(6) 0.2362(5) 0.141(6) Uani 1 1 d D U . . .
N8 N -0.0722(4) 0.8981(4) 0.0886(3) 0.045(2) Uani 1 1 d D U . . .
C1 C 0.0772(6) 1.2429(5) 0.3771(4) 0.069(3) Uani 1 1 d D U . . .
H1 H 0.0916 1.2634 0.3961 0.083 Uiso 1 1 calc R U . . .
C2 C 0.0242(6) 1.2744(6) 0.3571(5) 0.073(3) Uani 1 1 d D U . . .
H2 H 0.0028 1.3160 0.3618 0.088 Uiso 1 1 calc R U . . .
C3 C 0.0013(6) 1.2455(5) 0.3300(5) 0.073(3) Uani 1 1 d D U . . .
H3 H -0.0371 1.2667 0.3175 0.088 Uiso 1 1 calc R U . . .
C4 C 0.0349(5) 1.1856(5) 0.3214(4) 0.066(3) Uani 1 1 d D U . . .
C5 C 0.0894(6) 1.1567(6) 0.3426(4) 0.068(3) Uani 1 1 d D U . . .
H5 H 0.1134 1.1157 0.3368 0.081 Uiso 1 1 calc R U . . .
C6 C -0.1346(6) 1.1752(8) 0.2589(8) 0.133(7) Uani 1 1 d D U . . .
H6 H -0.1612 1.2143 0.2686 0.159 Uiso 1 1 calc R U . . .
C7 C -0.1557(7) 1.1360(9) 0.2404(10) 0.158(9) Uani 1 1 d D U . . .
H7 H -0.1982 1.1419 0.2409 0.189 Uiso 1 1 calc R U . . .
C8 C 0.0580(8) 1.1071(9) 0.1765(4) 0.096(5) Uani 1 1 d D U . . .
H8 H 0.0871 1.1238 0.1658 0.115 Uiso 1 1 calc R U . . .
C9 C 0.0363(10) 1.0754(12) 0.1501(5) 0.134(7) Uani 1 1 d D U . . .
H9 H 0.0538 1.0629 0.1200 0.161 Uiso 1 1 calc R U . . .
C10 C 0.0281(10) 0.9995(6) 0.3002(5) 0.109(6) Uani 1 1 d D U . . .
H10 H 0.0502 0.9834 0.3260 0.130 Uiso 1 1 calc R U . . .
C11 C 0.0109(13) 0.9666(8) 0.2712(6) 0.142(7) Uani 1 1 d D U . . .
H11 H 0.0161 0.9265 0.2769 0.171 Uiso 1 1 calc R U . . .
C12 C -0.0537(5) 0.9250(5) 0.1179(4) 0.060(3) Uani 1 1 d D U . . .
H12 H -0.0106 0.9091 0.1223 0.072 Uiso 1 1 calc R U . . .
C13 C -0.0942(5) 0.9756(6) 0.1427(4) 0.070(3) Uani 1 1 d D U . . .
C14 C -0.1575(5) 0.9950(6) 0.1372(4) 0.071(3) Uani 1 1 d D U . . .
H14 H -0.1877 1.0268 0.1549 0.085 Uiso 1 1 calc R U . . .
C15 C -0.1756(6) 0.9680(6) 0.1064(5) 0.075(4) Uani 1 1 d D U . . .
H15 H -0.2182 0.9832 0.1007 0.090 Uiso 1 1 calc R U . . .
C16 C -0.1330(5) 0.9192(6) 0.0835(5) 0.070(4) Uani 1 1 d D U . . .
H16 H -0.1470 0.8999 0.0633 0.084 Uiso 1 1 calc R U . . .
B12 B 0.0063(5) 0.6704(6) 0.1981(4) 0.066(3) Uani 1 1 d D U . . .
B13 B 0.1407(6) 0.5335(6) 0.3544(4) 0.071(3) Uani 1 1 d D U . . .
O7 O -0.0067(5) 0.6170(4) 0.2064(3) 0.082(3) Uani 1 1 d D U . . .
O8 O 0.0731(4) 0.6546(5) 0.1872(3) 0.077(2) Uani 1 1 d D U . . .
O9 O -0.0178(4) 0.7091(4) 0.2378(3) 0.078(3) Uani 1 1 d D U . . .
O10 O 0.0813(4) 0.5266(5) 0.3542(3) 0.083(3) Uani 1 1 d D U . . .
O11 O 0.1810(4) 0.5115(4) 0.3127(3) 0.081(3) Uani 1 1 d D U . . .
O12 O 0.1267(5) 0.5982(4) 0.3596(3) 0.077(2) Uani 1 1 d D U . . .
N9 N -0.0435(5) 0.7736(5) 0.0930(3) 0.062(3) Uani 1 1 d D U . . .
N10 N 0.0161(6) 0.5860(6) 0.2448(4) 0.088(4) Uani 1 1 d D U . . .
N11 N 0.1075(4) 0.6166(5) 0.2189(3) 0.078(3) Uani 1 1 d D U . . .
N12 N 0.0177(6) 0.6837(5) 0.2729(3) 0.085(4) Uani 1 1 d D U . . .
N13 N 0.0518(6) 0.5499(6) 0.3161(4) 0.096(4) Uani 1 1 d D U . . .
N14 N 0.1568(5) 0.5446(5) 0.2751(3) 0.077(3) Uani 1 1 d D U . . .
N15 N 0.0879(5) 0.6329(5) 0.3285(3) 0.077(3) Uani 1 1 d D U . . .
N16 N 0.2462(5) 0.4817(5) 0.4514(4) 0.070(3) Uani 1 1 d D U . . .
C17 C -0.0935(6) 0.7651(6) 0.0842(4) 0.069(3) Uani 1 1 d D U . . .
H17 H -0.1158 0.7866 0.0598 0.082 Uiso 1 1 calc R U . . .
C18 C -0.1136(7) 0.7265(7) 0.1091(5) 0.081(4) Uani 1 1 d D U . . .
H18 H -0.1489 0.7208 0.1016 0.097 Uiso 1 1 calc R U . . .
C19 C -0.0825(7) 0.6962(8) 0.1448(5) 0.087(4) Uani 1 1 d D U . . .
H19 H -0.0964 0.6691 0.1619 0.104 Uiso 1 1 calc R U . . .
C20 C -0.0310(5) 0.7042(6) 0.1568(4) 0.063(3) Uani 1 1 d D U . . .
C21 C -0.0134(5) 0.7435(5) 0.1288(4) 0.058(3) Uani 1 1 d D U . . .
H21 H 0.0221 0.7497 0.1352 0.070 Uiso 1 1 calc R U . . .
C22 C -0.0124(9) 0.5561(9) 0.2647(5) 0.111(6) Uani 1 1 d D U . . .
H22 H -0.0477 0.5532 0.2543 0.133 Uiso 1 1 calc R U . . .
C23 C 0.0147(9) 0.5273(9) 0.3046(5) 0.108(6) Uani 1 1 d D U . . .
H23 H 0.0068 0.4959 0.3204 0.130 Uiso 1 1 calc R U . . .
C24 C 0.1649(7) 0.5824(9) 0.2040(5) 0.123(7) Uani 1 1 d D U . . .
H24 H 0.1840 0.5820 0.1739 0.148 Uiso 1 1 calc R U . . .
C25 C 0.1933(7) 0.5462(9) 0.2404(5) 0.111(6) Uani 1 1 d D U . . .
H25 H 0.2372 0.5243 0.2391 0.133 Uiso 1 1 calc R U . . .
C26 C 0.0145(10) 0.7163(7) 0.3059(5) 0.119(7) Uani 1 1 d D U . . .
H26 H -0.0141 0.7568 0.3084 0.143 Uiso 1 1 calc R U . . .
C27 C 0.0568(8) 0.6873(6) 0.3384(5) 0.089(5) Uani 1 1 d D U . . .
H27 H 0.0614 0.7060 0.3640 0.106 Uiso 1 1 calc R U . . .
C28 C 0.2174(6) 0.5112(6) 0.4158(4) 0.068(3) Uani 1 1 d D U . . .
H28 H 0.2268 0.5435 0.4032 0.082 Uiso 1 1 calc R U . . .
C29 C 0.1740(6) 0.4970(6) 0.3959(4) 0.075(3) Uani 1 1 d D U . . .
C30 C 0.1628(7) 0.4489(6) 0.4151(5) 0.084(4) Uani 1 1 d D U . . .
H30 H 0.1348 0.4367 0.4024 0.100 Uiso 1 1 calc R U . . .
C31 C 0.1915(8) 0.4185(8) 0.4520(5) 0.095(5) Uani 1 1 d D U . . .
H31 H 0.1820 0.3868 0.4658 0.114 Uiso 1 1 calc R U . . .
C32 C 0.2347(8) 0.4353(7) 0.4686(5) 0.088(4) Uani 1 1 d D U . . .
H32 H 0.2567 0.4131 0.4929 0.106 Uiso 1 1 calc R U . . .
B14 B 0.1775(5) 0.9000(5) 0.0007(4) 0.068(3) Uani 1 1 d D U . . .
B15 B 0.4501(5) 0.8389(6) 0.0114(5) 0.078(3) Uani 1 1 d D U . . .
O13 O 0.2127(4) 0.8818(5) -0.0447(3) 0.090(3) Uani 1 1 d D U . . .
O14 O 0.2023(4) 0.8493(4) 0.0317(4) 0.087(3) Uani 1 1 d D U . . .
O15 O 0.1838(4) 0.9523(4) 0.0155(4) 0.092(3) Uani 1 1 d D U . . .
O16 O 0.4358(4) 0.8571(6) -0.0363(3) 0.099(3) Uani 1 1 d D U . . .
O17 O 0.4350(4) 0.7881(4) 0.0245(5) 0.097(3) Uani 1 1 d D U . . .
O18 O 0.4123(4) 0.8909(5) 0.0404(4) 0.093(3) Uani 1 1 d D U . . .
N17 N 0.0235(4) 0.8791(4) 0.0162(3) 0.051(2) Uani 1 1 d D U . . .
N18 N 0.2727(4) 0.8758(6) -0.0468(3) 0.081(4) Uani 1 1 d D U . . .
N19 N 0.2640(4) 0.8318(5) 0.0334(4) 0.077(3) Uani 1 1 d D U . . .
N20 N 0.2429(4) 0.9420(5) 0.0241(5) 0.092(4) Uani 1 1 d D U . . .
N21 N 0.3752(4) 0.8661(6) -0.0419(4) 0.078(3) Uani 1 1 d D U . . .
N22 N 0.3714(4) 0.8029(5) 0.0299(4) 0.080(4) Uani 1 1 d D U . . .
N23 N 0.3496(4) 0.9111(5) 0.0370(4) 0.077(3) Uani 1 1 d D U . . .
N24 N 0.6204(4) 0.7367(5) 0.0272(3) 0.057(2) Uani 1 1 d D U . . .
C33 C -0.0093(5) 0.9169(5) -0.0151(4) 0.056(3) Uani 1 1 d D U . . .
H33 H -0.0501 0.9196 -0.0183 0.067 Uiso 1 1 calc R U . . .
C34 C 0.0138(5) 0.9516(6) -0.0425(4) 0.062(3) Uani 1 1 d D U . . .
H34 H -0.0099 0.9772 -0.0649 0.074 Uiso 1 1 calc R U . . .
C35 C 0.0724(5) 0.9488(6) -0.0369(4) 0.061(3) Uani 1 1 d D U . . .
H35 H 0.0888 0.9729 -0.0554 0.073 Uiso 1 1 calc R U . . .
C36 C 0.1075(4) 0.9113(5) -0.0047(4) 0.056(2) Uani 1 1 d D U . . .
C37 C 0.0796(4) 0.8782(5) 0.0227(4) 0.048(2) Uani 1 1 d D U . . .
H37 H 0.1011 0.8544 0.0467 0.057 Uiso 1 1 calc R U . . .
C38 C 0.3004(5) 0.8776(7) -0.0855(4) 0.072(4) Uani 1 1 d D U . . .
H38 H 0.2810 0.8843 -0.1128 0.086 Uiso 1 1 calc R U . . .
C39 C 0.3638(5) 0.8687(6) -0.0841(4) 0.068(3) Uani 1 1 d D U . . .
H39 H 0.3932 0.8652 -0.1097 0.082 Uiso 1 1 calc R U . . .
C40 C 0.2900(5) 0.7811(5) 0.0546(5) 0.067(3) Uani 1 1 d D U . . .
H40 H 0.2686 0.7581 0.0687 0.081 Uiso 1 1 calc R U . . .
C41 C 0.3542(5) 0.7659(6) 0.0536(5) 0.072(4) Uani 1 1 d D U . . .
H41 H 0.3818 0.7321 0.0687 0.086 Uiso 1 1 calc R U . . .
C42 C 0.2520(6) 0.9804(6) 0.0469(6) 0.079(4) Uani 1 1 d D U . . .
H42 H 0.2196 1.0160 0.0586 0.095 Uiso 1 1 calc R U . . .
C43 C 0.3158(5) 0.9631(6) 0.0523(6) 0.078(4) Uani 1 1 d D U . . .
H43 H 0.3317 0.9874 0.0657 0.093 Uiso 1 1 calc R U . . .
C44 C 0.5584(4) 0.7620(5) 0.0269(4) 0.057(3) Uani 1 1 d D U . . .
H44 H 0.5364 0.7382 0.0381 0.069 Uiso 1 1 calc R U . . .
C45 C 0.5220(5) 0.8197(5) 0.0121(5) 0.078(3) Uani 1 1 d D U . . .
C46 C 0.5569(6) 0.8510(7) -0.0060(8) 0.111(6) Uani 1 1 d D U . . .
H46 H 0.5361 0.8907 -0.0166 0.133 Uiso 1 1 calc R U . . .
C47 C 0.6208(6) 0.8260(7) -0.0089(8) 0.120(7) Uani 1 1 d D U . . .
H47 H 0.6442 0.8474 -0.0227 0.144 Uiso 1 1 calc R U . . .
C48 C 0.6507(6) 0.7698(7) 0.0085(7) 0.096(5) Uani 1 1 d D U . . .
H48 H 0.6950 0.7536 0.0072 0.116 Uiso 1 1 calc R U . . .
B16 B 0.2225(5) 0.6582(5) -0.0042(4) 0.067(3) Uani 1 1 d D U . . .
B17 B 0.4979(5) 0.5960(5) -0.0154(4) 0.057(2) Uani 1 1 d D U . . .
O19 O 0.2553(3) 0.5958(4) -0.0185(3) 0.071(2) Uani 1 1 d D U . . .
O20 O 0.2390(4) 0.6972(4) -0.0379(3) 0.076(2) Uani 1 1 d D U . . .
O21 O 0.2373(4) 0.6668(4) 0.0412(3) 0.076(2) Uani 1 1 d D U . . .
O22 O 0.4864(3) 0.5596(4) -0.0484(3) 0.064(2) Uani 1 1 d D U . . .
O23 O 0.4647(4) 0.6597(4) -0.0261(3) 0.073(2) Uani 1 1 d D U . . .
O24 O 0.4756(3) 0.5817(4) 0.0312(3) 0.062(2) Uani 1 1 d D U . . .
N25 N 0.0470(4) 0.7544(4) 0.0184(3) 0.050(2) Uani 1 1 d D U . . .
N26 N 0.3180(4) 0.5809(4) -0.0287(4) 0.063(3) Uani 1 1 d D U . . .
N27 N 0.2993(4) 0.6899(4) -0.0366(3) 0.053(2) Uani 1 1 d D U . . .
N28 N 0.3010(4) 0.6429(5) 0.0427(3) 0.066(3) Uani 1 1 d D U . . .
N29 N 0.4256(4) 0.5663(4) -0.0443(3) 0.049(2) Uani 1 1 d D U . . .
N30 N 0.4031(4) 0.6741(4) -0.0308(4) 0.073(3) Uani 1 1 d D U . . .
N31 N 0.4121(4) 0.6011(5) 0.0373(3) 0.053(2) Uani 1 1 d D U . . .
N32 N 0.6439(4) 0.6145(5) 0.0095(3) 0.056(3) Uani 1 1 d D U . . .
C49 C 0.0224(5) 0.7319(6) -0.0106(4) 0.065(3) Uani 1 1 d D U . . .
H49 H -0.0204 0.7519 -0.0153 0.078 Uiso 1 1 calc R U . . .
C50 C 0.0589(5) 0.6802(7) -0.0332(6) 0.096(5) Uani 1 1 d D U . . .
H50 H 0.0399 0.6620 -0.0504 0.115 Uiso 1 1 calc R U . . .
C51 C 0.1224(5) 0.6545(7) -0.0315(6) 0.096(5) Uani 1 1 d D U . . .
H51 H 0.1478 0.6215 -0.0500 0.116 Uiso 1 1 calc R U . . .
C52 C 0.1493(4) 0.6775(5) -0.0020(4) 0.064(3) Uani 1 1 d D U . . .
C53 C 0.1096(4) 0.7282(5) 0.0217(4) 0.059(3) Uani 1 1 d D U . . .
H53 H 0.1270 0.7455 0.0411 0.070 Uiso 1 1 calc R U . . .
C54 C 0.3499(5) 0.5366(5) -0.0534(4) 0.058(3) Uani 1 1 d D U . . .
H54 H 0.3325 0.5121 -0.0649 0.070 Uiso 1 1 calc R U . . .
C55 C 0.4137(5) 0.5265(5) -0.0625(4) 0.054(3) Uani 1 1 d D U . . .
H55 H 0.4439 0.4944 -0.0799 0.065 Uiso 1 1 calc R U . . .
C56 C 0.3129(5) 0.7323(6) -0.0568(5) 0.074(4) Uani 1 1 d D U . . .
H56 H 0.2842 0.7657 -0.0715 0.089 Uiso 1 1 calc R U . . .
C57 C 0.3758(5) 0.7219(5) -0.0539(5) 0.069(3) Uani 1 1 d D U . . .
H57 H 0.3955 0.7468 -0.0671 0.083 Uiso 1 1 calc R U . . .
C58 C 0.3213(5) 0.6277(6) 0.0818(4) 0.064(3) Uani 1 1 d D U . . .
H58 H 0.2953 0.6309 0.1094 0.077 Uiso 1 1 calc R U . . .
C59 C 0.3869(5) 0.6056(6) 0.0784(4) 0.060(3) Uani 1 1 d D U . . .
H59 H 0.4101 0.5951 0.1039 0.072 Uiso 1 1 calc R U . . .
C60 C 0.5866(5) 0.6154(5) 0.0115(4) 0.053(3) Uani 1 1 d D U . . .
H60 H 0.5560 0.6386 0.0343 0.064 Uiso 1 1 calc R U . . .
C61 C 0.5689(4) 0.5841(5) -0.0182(4) 0.054(3) Uani 1 1 d D U . . .
C62 C 0.6150(5) 0.5499(6) -0.0504(4) 0.066(4) Uani 1 1 d D U . . .
H62 H 0.6055 0.5281 -0.0716 0.079 Uiso 1 1 calc R U . . .
C63 C 0.6747(6) 0.5472(7) -0.0518(5) 0.081(4) Uani 1 1 d D U . . .
H63 H 0.7069 0.5228 -0.0732 0.097 Uiso 1 1 calc R U . . .
C64 C 0.6875(5) 0.5804(6) -0.0217(4) 0.070(4) Uani 1 1 d D U . . .
H64 H 0.7286 0.5790 -0.0233 0.084 Uiso 1 1 calc R U . . .
B18 B 0.3750(6) 1.0492(6) 0.2639(5) 0.095(3) Uani 1 1 d D U . . .
B19 B 0.5843(6) 0.8323(6) 0.1831(5) 0.090(3) Uani 1 1 d D U . . .
O25 O 0.4259(5) 1.0654(5) 0.2437(5) 0.123(4) Uani 1 1 d D U . . .
O26 O 0.3506(5) 1.0258(5) 0.2301(4) 0.103(3) Uani 1 1 d D U . . .
O27 O 0.3984(5) 1.0050(4) 0.3002(4) 0.100(3) Uani 1 1 d D U . . .
O28 O 0.6100(5) 0.8735(5) 0.1974(4) 0.109(3) Uani 1 1 d D U . . .
O29 O 0.5409(4) 0.8605(5) 0.1495(4) 0.096(3) Uani 1 1 d D U . . .
O30 O 0.5512(5) 0.8139(4) 0.2231(4) 0.097(3) Uani 1 1 d D U . . .
N33 N 0.2376(5) 1.1510(5) 0.3455(4) 0.082(3) Uani 1 1 d D U . . .
N34 N 0.4780(5) 1.0179(5) 0.2286(6) 0.131(6) Uani 1 1 d D U . . .
N35 N 0.3978(5) 0.9798(5) 0.2069(4) 0.092(4) Uani 1 1 d D U . . .
N36 N 0.4415(6) 0.9512(5) 0.2848(4) 0.092(4) Uani 1 1 d D U . . .
N37 N 0.5631(5) 0.9280(5) 0.2097(6) 0.121(5) Uani 1 1 d D U . . .
N38 N 0.4874(5) 0.9066(5) 0.1667(4) 0.091(4) Uani 1 1 d D U . . .
N39 N 0.5075(6) 0.8621(5) 0.2463(4) 0.093(4) Uani 1 1 d D U . . .
N40 N 0.6809(4) 0.7000(4) 0.1068(3) 0.057(3) Uani 1 1 d D U . . .
C65 C 0.2317(9) 1.2052(6) 0.3291(6) 0.115(6) Uani 1 1 d D U . . .
H65 H 0.2028 1.2393 0.3452 0.138 Uiso 1 1 calc R U . . .
C66 C 0.2651(9) 1.2136(6) 0.2906(7) 0.129(7) Uani 1 1 d D U . . .
H66 H 0.2570 1.2527 0.2793 0.155 Uiso 1 1 calc R U . . .
C67 C 0.3108(9) 1.1650(6) 0.2678(7) 0.121(6) Uani 1 1 d D U . . .
H67 H 0.3345 1.1705 0.2410 0.145 Uiso 1 1 calc R U . . .
C68 C 0.3213(7) 1.1080(5) 0.2850(5) 0.098(4) Uani 1 1 d D U . . .
C69 C 0.2826(6) 1.1036(6) 0.3233(5) 0.085(4) Uani 1 1 d D U . . .
H69 H 0.2883 1.0649 0.3346 0.102 Uiso 1 1 calc R U . . .
C70 C 0.5295(7) 1.0236(8) 0.2265(10) 0.146(8) Uani 1 1 d D U . . .
H70 H 0.5333 1.0587 0.2346 0.175 Uiso 1 1 calc R U . . .
C71 C 0.5803(7) 0.9714(7) 0.2108(9) 0.140(7) Uani 1 1 d D U . . .
H71 H 0.6216 0.9687 0.2023 0.168 Uiso 1 1 calc R U . . .
C72 C 0.3858(7) 0.9669(7) 0.1679(5) 0.092(4) Uani 1 1 d D U . . .
H72 H 0.3471 0.9861 0.1555 0.110 Uiso 1 1 calc R U . . .
C73 C 0.4384(6) 0.9207(7) 0.1472(6) 0.097(5) Uani 1 1 d D U . . .
H73 H 0.4373 0.9016 0.1207 0.116 Uiso 1 1 calc R U . . .
C74 C 0.4478(8) 0.9055(6) 0.3089(5) 0.101(5) Uani 1 1 d D U . . .
H74 H 0.4263 0.9066 0.3382 0.121 Uiso 1 1 calc R U . . .
C75 C 0.4908(8) 0.8517(6) 0.2873(5) 0.099(5) Uani 1 1 d D U . . .
H75 H 0.5051 0.8135 0.3014 0.119 Uiso 1 1 calc R U . . .
C76 C 0.6342(5) 0.7451(5) 0.1273(4) 0.064(3) Uani 1 1 d D U . . .
H76 H 0.5938 0.7565 0.1178 0.076 Uiso 1 1 calc R U . . .
C77 C 0.6406(5) 0.7771(6) 0.1622(5) 0.085(4) Uani 1 1 d D U . . .
C78 C 0.7002(5) 0.7551(7) 0.1771(5) 0.084(4) Uani 1 1 d D U . . .
H78 H 0.7069 0.7726 0.2026 0.101 Uiso 1 1 calc R U . . .
C79 C 0.7486(6) 0.7090(6) 0.1557(4) 0.070(4) Uani 1 1 d D U . . .
H79 H 0.7891 0.6947 0.1656 0.084 Uiso 1 1 calc R U . . .
C80 C 0.7379(5) 0.6837(6) 0.1194(4) 0.068(3) Uani 1 1 d D U . . .
H80 H 0.7721 0.6537 0.1029 0.082 Uiso 1 1 calc R U . . .
B20 B 0.6558(5) 0.4969(5) 0.1858(4) 0.066(3) Uani 1 1 d D U . . .
B21 B 0.4982(6) 0.4347(6) 0.3367(4) 0.078(3) Uani 1 1 d D U . . .
O31 O 0.6454(5) 0.5364(5) 0.2244(3) 0.085(3) Uani 1 1 d D U . . .
O32 O 0.5953(4) 0.5079(5) 0.1705(3) 0.083(3) Uani 1 1 d D U . . .
O33 O 0.6879(5) 0.4350(4) 0.1988(3) 0.091(3) Uani 1 1 d D U . . .
O34 O 0.5348(6) 0.4630(6) 0.3555(3) 0.105(3) Uani 1 1 d D U . . .
O35 O 0.4579(5) 0.4771(6) 0.3056(3) 0.105(3) Uani 1 1 d D U . . .
O36 O 0.5401(5) 0.3804(5) 0.3106(4) 0.111(3) Uani 1 1 d D U . . .
N41 N 0.7057(4) 0.5836(4) 0.0881(3) 0.042(2) Uani 1 1 d D U . . .
N42 N 0.6149(5) 0.5220(5) 0.2616(3) 0.076(3) Uani 1 1 d D U . . .
N43 N 0.5549(4) 0.5006(6) 0.2048(3) 0.073(3) Uani 1 1 d D U . . .
N44 N 0.6541(5) 0.4158(4) 0.2310(4) 0.078(3) Uani 1 1 d D U . . .
N45 N 0.5656(7) 0.4859(6) 0.3226(3) 0.093(4) Uani 1 1 d D U . . .
N46 N 0.4915(5) 0.4876(7) 0.2677(3) 0.100(4) Uani 1 1 d D U . . .
N47 N 0.5845(6) 0.3912(5) 0.2822(5) 0.113(5) Uani 1 1 d D U . . .
N48 N 0.3798(5) 0.4434(4) 0.4396(3) 0.055(2) Uani 1 1 d D U . . .
C81 C 0.7665(5) 0.5455(5) 0.0781(4) 0.060(3) Uani 1 1 d D U . . .
H81 H 0.7909 0.5562 0.0542 0.073 Uiso 1 1 calc R U . . .
C82 C 0.7940(5) 0.4932(5) 0.1004(4) 0.061(3) Uani 1 1 d D U . . .
H82 H 0.8368 0.4687 0.0922 0.074 Uiso 1 1 calc R U . . .
C83 C 0.7610(5) 0.4754(5) 0.1343(4) 0.061(3) Uani 1 1 d D U . . .
H83 H 0.7802 0.4382 0.1493 0.073 Uiso 1 1 calc R U . . .
C84 C 0.6989(5) 0.5121(5) 0.1470(4) 0.059(3) Uani 1 1 d D U . . .
C85 C 0.6735(5) 0.5657(5) 0.1227(4) 0.055(3) Uani 1 1 d D U . . .
H85 H 0.6311 0.5912 0.1309 0.067 Uiso 1 1 calc R U . . .
C86 C 0.6158(8) 0.5444(8) 0.2992(4) 0.088(4) Uani 1 1 d D U . . .
H86 H 0.6346 0.5715 0.3022 0.105 Uiso 1 1 calc R U . . .
C87 C 0.5855(9) 0.5236(8) 0.3355(4) 0.100(5) Uani 1 1 d D U . . .
H87 H 0.5804 0.5358 0.3660 0.121 Uiso 1 1 calc R U . . .
C88 C 0.4975(5) 0.5198(8) 0.1953(4) 0.076(4) Uani 1 1 d D U . . .
H88 H 0.4828 0.5366 0.1672 0.091 Uiso 1 1 calc R U . . .
C89 C 0.4608(7) 0.5117(10) 0.2340(4) 0.105(6) Uani 1 1 d D U . . .
H89 H 0.4170 0.5230 0.2349 0.126 Uiso 1 1 calc R U . . .
C90 C 0.6731(8) 0.3601(6) 0.2379(7) 0.115(6) Uani 1 1 d D U . . .
H90 H 0.7113 0.3319 0.2239 0.138 Uiso 1 1 calc R U . . .
C91 C 0.6316(8) 0.3448(7) 0.2682(7) 0.126(7) Uani 1 1 d D U . . .
H91 H 0.6377 0.3052 0.2772 0.151 Uiso 1 1 calc R U . . .
C92 C 0.4098(5) 0.4577(5) 0.4027(3) 0.057(3) Uani 1 1 d D U . . .
H92 H 0.3952 0.4982 0.3932 0.068 Uiso 1 1 calc R U . . .
C93 C 0.4616(6) 0.4160(5) 0.3773(4) 0.068(3) Uani 1 1 d D U . . .
C94 C 0.4782(7) 0.3567(5) 0.3912(4) 0.073(3) Uani 1 1 d D U . . .
H94 H 0.5101 0.3260 0.3735 0.087 Uiso 1 1 calc R U . . .
C95 C 0.4495(7) 0.3419(6) 0.4296(4) 0.079(4) Uani 1 1 d D U . . .
H95 H 0.4640 0.3018 0.4403 0.095 Uiso 1 1 calc R U . . .
C96 C 0.3996(6) 0.3853(5) 0.4527(4) 0.068(3) Uani 1 1 d D U . . .
H96 H 0.3782 0.3746 0.4785 0.082 Uiso 1 1 calc R U . . .
B22 B 0.1014(6) 0.9917(5) 0.5061(4) 0.085(3) Uani 1 1 d D U . . .
B23 B 0.1477(6) 0.7321(5) 0.5285(4) 0.086(3) Uani 1 1 d D U . . .
O37 O 0.0583(5) 0.9847(5) 0.5433(4) 0.097(3) Uani 1 1 d D U . . .
O38 O 0.1659(4) 0.9573(5) 0.5160(4) 0.099(3) Uani 1 1 d D U . . .
O39 O 0.0900(5) 0.9716(4) 0.4638(3) 0.091(3) Uani 1 1 d D U . . .
O40 O 0.0820(4) 0.7691(4) 0.5446(4) 0.093(3) Uani 1 1 d D U . . .
O41 O 0.1901(5) 0.7452(5) 0.5533(4) 0.099(3) Uani 1 1 d D U . . .
O42 O 0.1596(6) 0.7454(5) 0.4792(3) 0.102(3) Uani 1 1 d D U . . .
N49 N 0.1335(5) 1.1250(5) 0.4556(3) 0.073(3) Uani 1 1 d D U . . .
N50 N 0.0610(5) 0.9285(5) 0.5484(4) 0.077(3) Uani 1 1 d D U . . .
N51 N 0.1775(5) 0.8986(5) 0.5248(4) 0.087(3) Uani 1 1 d D U . . .
N52 N 0.1039(6) 0.9119(4) 0.4642(3) 0.078(3) Uani 1 1 d D U . . .
N53 N 0.0702(5) 0.8284(5) 0.5451(4) 0.097(4) Uani 1 1 d D U . . .
N54 N 0.1862(5) 0.8023(5) 0.5458(5) 0.094(4) Uani 1 1 d D U . . .
N55 N 0.1402(7) 0.8058(5) 0.4711(3) 0.096(4) Uani 1 1 d D U . . .
N56 N 0.2340(5) 0.5654(5) 0.5145(3) 0.066(3) Uani 1 1 d D U . . .
C97 C 0.0948(8) 1.1696(6) 0.4838(5) 0.092(4) Uani 1 1 d D U . . .
H97 H 0.0932 1.2086 0.4781 0.111 Uiso 1 1 calc R U . . .
C98 C 0.0583(8) 1.1603(6) 0.5201(5) 0.100(5) Uani 1 1 d D U . . .
H98 H 0.0340 1.1921 0.5401 0.120 Uiso 1 1 calc R U . . .
C99 C 0.0565(8) 1.1051(6) 0.5280(5) 0.102(5) Uani 1 1 d D U . . .
H99 H 0.0293 1.0992 0.5522 0.123 Uiso 1 1 calc R U . . .
C100 C 0.0948(7) 1.0586(5) 0.5000(5) 0.091(4) Uani 1 1 d D U . . .
C101 C 0.1302(7) 1.0712(6) 0.4622(4) 0.082(4) Uani 1 1 d D U . . .
H101 H 0.1526 1.0408 0.4407 0.098 Uiso 1 1 calc R U . . .
C102 C 0.0177(6) 0.9202(6) 0.5719(5) 0.083(4) Uani 1 1 d D U . . .
H102 H -0.0158 0.9512 0.5882 0.100 Uiso 1 1 calc R U . . .
C103 C 0.0224(6) 0.8613(6) 0.5724(5) 0.092(4) Uani 1 1 d D U . . .
H103 H -0.0054 0.8474 0.5902 0.110 Uiso 1 1 calc R U . . .
C104 C 0.2256(7) 0.8708(7) 0.5481(7) 0.107(5) Uani 1 1 d D U . . .
H104 H 0.2524 0.8878 0.5568 0.129 Uiso 1 1 calc R U . . .
C105 C 0.2316(7) 0.8121(7) 0.5580(7) 0.103(5) Uani 1 1 d D U . . .
H105 H 0.2654 0.7831 0.5722 0.123 Uiso 1 1 calc R U . . .
C106 C 0.1101(7) 0.8863(6) 0.4264(4) 0.077(4) Uani 1 1 d D U . . .
H106 H 0.1043 0.9071 0.3981 0.092 Uiso 1 1 calc R U . . .
C107 C 0.1264(7) 0.8247(6) 0.4307(4) 0.081(4) Uani 1 1 d D U . . .
H107 H 0.1271 0.8001 0.4070 0.097 Uiso 1 1 calc R U . . .
C108 C 0.2121(6) 0.6235(5) 0.5073(4) 0.069(3) Uani 1 1 d D U . . .
H108 H 0.2310 0.6383 0.4823 0.083 Uiso 1 1 calc R U . . .
C109 C 0.1623(6) 0.6646(5) 0.5348(5) 0.081(3) Uani 1 1 d D U . . .
C110 C 0.1370(8) 0.6396(6) 0.5707(6) 0.104(5) Uani 1 1 d D U . . .
H110 H 0.1030 0.6653 0.5903 0.125 Uiso 1 1 calc R U . . .
C111 C 0.1591(7) 0.5799(6) 0.5790(6) 0.101(5) Uani 1 1 d D U . . .
H111 H 0.1414 0.5638 0.6039 0.121 Uiso 1 1 calc R U . . .
C112 C 0.2080(6) 0.5439(6) 0.5497(4) 0.081(4) Uani 1 1 d D U . . .
H112 H 0.2239 0.5021 0.5548 0.097 Uiso 1 1 calc R U . . .
B24 B 0.3601(6) 0.9285(5) 0.4572(5) 0.093(3) Uani 1 1 d D U . . .
B25 B 0.4059(6) 0.6703(5) 0.4938(4) 0.074(3) Uani 1 1 d D U . . .
O43 O 0.3808(6) 0.9118(5) 0.5032(4) 0.106(3) Uani 1 1 d D U . . .
O44 O 0.4112(5) 0.8919(4) 0.4246(4) 0.096(3) Uani 1 1 d D U . . .
O45 O 0.3028(4) 0.9196(4) 0.4545(5) 0.100(3) Uani 1 1 d D U . . .
O46 O 0.3852(5) 0.7037(4) 0.5374(3) 0.086(3) Uani 1 1 d D U . . .
O47 O 0.4642(4) 0.6739(4) 0.4748(4) 0.085(3) Uani 1 1 d D U . . .
O48 O 0.3569(4) 0.6978(4) 0.4618(3) 0.077(2) Uani 1 1 d D U . . .
N57 N 0.2640(6) 1.0941(5) 0.4280(5) 0.093(4) Uani 1 1 d D U . . .
N58 N 0.3856(6) 0.8559(5) 0.5156(4) 0.094(3) Uani 1 1 d D U . . .
N59 N 0.4294(5) 0.8319(4) 0.4338(4) 0.086(3) Uani 1 1 d D U . . .
N60 N 0.3134(5) 0.8608(4) 0.4534(5) 0.083(4) Uani 1 1 d D U . . .
N61 N 0.3817(6) 0.7612(5) 0.5317(4) 0.095(4) Uani 1 1 d D U . . .
N62 N 0.4564(5) 0.7307(5) 0.4595(5) 0.094(4) Uani 1 1 d D U . . .
N63 N 0.3403(4) 0.7573(4) 0.4561(4) 0.072(3) Uani 1 1 d D U . . .
N64 N 0.3692(5) 0.5315(5) 0.5000(3) 0.062(2) Uani 1 1 d D U . . .
C113 C 0.3003(10) 1.1189(7) 0.4420(9) 0.143(7) Uani 1 1 d D U . . .
H113 H 0.2880 1.1606 0.4374 0.172 Uiso 1 1 calc R U . . .
C114 C 0.3533(11) 1.0887(7) 0.4624(11) 0.174(9) Uani 1 1 d D U . . .
H114 H 0.3719 1.1093 0.4776 0.209 Uiso 1 1 calc R U . . .
C115 C 0.3795(9) 1.0270(7) 0.4604(10) 0.151(8) Uani 1 1 d D U . . .
H115 H 0.4219 1.0050 0.4655 0.182 Uiso 1 1 calc R U . . .
C116 C 0.3430(7) 0.9977(5) 0.4508(6) 0.101(4) Uani 1 1 d D U . . .
C117 C 0.2879(7) 1.0335(5) 0.4309(6) 0.089(4) Uani 1 1 d D U . . .
H117 H 0.2659 1.0139 0.4187 0.107 Uiso 1 1 calc R U . . .
C118 C 0.3846(7) 0.8437(5) 0.5573(5) 0.086(4) Uani 1 1 d D U . . .
H118 H 0.3825 0.8708 0.5796 0.103 Uiso 1 1 calc R U . . .
C119 C 0.3870(8) 0.7860(6) 0.5681(5) 0.097(4) Uani 1 1 d D U . . .
H119 H 0.3917 0.7678 0.5973 0.117 Uiso 1 1 calc R U . . .
C120 C 0.4854(6) 0.7961(6) 0.4160(6) 0.090(4) Uani 1 1 d D U . . .
H120 H 0.5132 0.8083 0.3964 0.108 Uiso 1 1 calc R U . . .
C121 C 0.4977(6) 0.7373(6) 0.4306(6) 0.090(4) Uani 1 1 d D U . . .
H121 H 0.5344 0.7046 0.4195 0.108 Uiso 1 1 calc R U . . .
C122 C 0.2737(6) 0.8474(6) 0.4356(6) 0.082(4) Uani 1 1 d D U . . .
H122 H 0.2392 0.8755 0.4216 0.099 Uiso 1 1 calc R U . . .
C123 C 0.2875(6) 0.7861(5) 0.4393(5) 0.076(3) Uani 1 1 d D U . . .
H123 H 0.2615 0.7681 0.4307 0.091 Uiso 1 1 calc R U . . .
C124 C 0.3713(5) 0.5837(5) 0.4887(4) 0.054(3) Uani 1 1 d D U . . .
H124 H 0.3432 0.6082 0.4682 0.065 Uiso 1 1 calc R U . . .
C125 C 0.4118(5) 0.6056(5) 0.5047(4) 0.067(3) Uani 1 1 d D U . . .
C126 C 0.4511(6) 0.5681(5) 0.5360(4) 0.070(3) Uani 1 1 d D U . . .
H126 H 0.4788 0.5806 0.5489 0.085 Uiso 1 1 calc R U . . .
C127 C 0.4498(6) 0.5144(6) 0.5479(5) 0.077(3) Uani 1 1 d D U . . .
H127 H 0.4766 0.4893 0.5689 0.092 Uiso 1 1 calc R U . . .
C128 C 0.4093(6) 0.4962(6) 0.5292(4) 0.064(3) Uani 1 1 d D U . . .
H128 H 0.4096 0.4580 0.5371 0.077 Uiso 1 1 calc R U . . .
B1 B 0.3450(8) 0.4896(8) 0.1683(5) 0.108(4) Uani 1 1 d D U . . .
F1 F 0.2914(4) 0.5259(5) 0.1480(3) 0.112(3) Uani 1 1 d D U . . .
F2 F 0.3571(7) 0.4294(6) 0.1620(5) 0.154(4) Uani 1 1 d D U . . .
F3 F 0.3944(4) 0.5039(5) 0.1502(3) 0.107(3) Uani 1 1 d D U . . .
F4 F 0.3355(5) 0.4985(6) 0.2145(3) 0.116(3) Uani 1 1 d D U . . .
B2 B 0.3372(9) 0.3955(9) 0.5977(5) 0.124(5) Uani 1 1 d D U . . .
F5 F 0.3214(5) 0.4056(5) 0.5543(3) 0.114(3) Uani 1 1 d D U . . .
F6 F 0.3395(9) 0.3398(8) 0.6114(6) 0.192(5) Uani 1 1 d D U . . .
F7 F 0.2982(7) 0.4405(8) 0.6243(5) 0.194(6) Uani 1 1 d D U . . .
F8 F 0.3955(5) 0.3931(5) 0.6004(4) 0.124(3) Uani 1 1 d D U . . .
B3 B 0.1210(8) 0.1440(7) 0.0584(5) 0.093(4) Uani 1 1 d D U . . .
F9 F 0.1147(4) 0.1545(4) 0.0130(3) 0.085(2) Uani 1 1 d D U . A 1
F10 F 0.1207(4) 0.0906(4) 0.0708(3) 0.100(3) Uani 1 1 d D U . B 1
F11 F 0.1825(6) 0.1366(6) 0.0645(4) 0.142(4) Uani 1 1 d D U . C 1
F12 F 0.0865(9) 0.1912(6) 0.0862(4) 0.129(6) Uani 0.77(3) 1 d D U P A 1
F12' F 0.0558(11) 0.1711(17) 0.0731(14) 0.078(13) Uiso 0.23(3) 1 d D U P A 2
B4 B 0.3254(11) 0.6868(10) 0.1832(8) 0.170(13) Uiso 1 1 d D U . . .
F13 F 0.2912(12) 0.6513(11) 0.1897(9) 0.291(12) Uiso 1 1 d D U . D 1
F14 F 0.3882(11) 0.6458(13) 0.1828(11) 0.216(15) Uiso 0.63(3) 1 d D U P D 1
F15 F 0.3109(9) 0.7223(9) 0.2224(7) 0.216(8) Uiso 1 1 d D U . E 1
F16 F 0.3119(14) 0.7295(11) 0.1479(8) 0.177(11) Uiso 0.63(3) 1 d D U P D 1
F14' F 0.382(2) 0.687(3) 0.1586(18) 0.20(2) Uiso 0.37(3) 1 d D U P D 2
F16' F 0.2884(16) 0.7050(17) 0.1443(10) 0.130(15) Uiso 0.37(3) 1 d D U P D 2
B5 B 0.1734(14) 0.9873(14) 0.3454(10) 0.38(3) Uiso 1 1 d D U . . .
F17 F 0.170(3) 0.982(3) 0.2991(11) 0.43(4) Uiso 0.64(4) 1 d D U P F 1
F18 F 0.1138(12) 1.0138(13) 0.3705(10) 0.305(13) Uiso 1 1 d D U . G 1
F19 F 0.2016(7) 1.0230(7) 0.3569(5) 0.157(5) Uiso 1 1 d D U . H 1
F20 F 0.201(2) 0.9300(13) 0.3651(16) 0.33(3) Uiso 0.64(4) 1 d D U P F 1
F17' F 0.179(4) 1.009(3) 0.2997(14) 0.24(3) Uiso 0.36(4) 1 d D U P F 2
F20' F 0.2402(15) 0.968(3) 0.339(2) 0.21(3) Uiso 0.36(4) 1 d D U P F 2
B6 B -0.0201(11) 0.8623(10) 0.3569(7) 0.210(17) Uiso 1 1 d D U . . .
F21 F 0.0033(6) 0.9046(5) 0.3650(4) 0.129(4) Uiso 1 1 d D U . I 1
F23 F -0.0839(11) 0.8784(13) 0.3717(10) 0.216(16) Uiso 0.64(3) 1 d D U P I 1
F22 F 0.0147(6) 0.8088(6) 0.3791(4) 0.136(4) Uiso 1 1 d D U . J 1
F24 F -0.0140(6) 0.8533(5) 0.3104(4) 0.123(4) Uiso 1 1 d D U . K 1
F23' F 0.0446(18) 0.834(2) 0.344(2) 0.21(2) Uiso 0.36(3) 1 d D U P I 2
B7 B 0.6660(13) 1.0613(12) 0.1927(9) 0.102(13) Uiso 0.5 1 d D U P . .
F25 F 0.6764(11) 1.0244(10) 0.1566(8) 0.131(8) Uiso 0.5 1 d D U P . .
F26 F 0.6045(12) 1.1034(13) 0.1926(12) 0.198(13) Uiso 0.5 1 d D U P . .
F27 F 0.6749(18) 1.0250(16) 0.2313(10) 0.237(17) Uiso 0.5 1 d D U P . .
F28 F 0.7075(12) 1.0883(11) 0.1915(9) 0.145(9) Uiso 0.5 1 d D U P . .
O110 O 0.2920(6) 0.6016(5) 0.4047(4) 0.089(3) Uani 1 1 d . U . . .
N110 N 0.2612(8) 0.6300(9) 0.3360(5) 0.109(4) Uani 1 1 d . U . . .
C210 C 0.2608(9) 0.6389(10) 0.3765(7) 0.103(5) Uani 1 1 d . U . . .
H210 H 0.2345 0.6775 0.3875 0.123 Uiso 1 1 calc R U . . .
C211 C 0.3002(11) 0.5733(12) 0.3179(7) 0.134(7) Uani 1 1 d . U . . .
H21A H 0.2955 0.5731 0.2857 0.201 Uiso 1 1 calc R U . . .
H21B H 0.3438 0.5648 0.3217 0.201 Uiso 1 1 calc R U . . .
H21C H 0.2884 0.5428 0.3340 0.201 Uiso 1 1 calc R U . . .
C212 C 0.2214(11) 0.6725(12) 0.3043(8) 0.144(7) Uani 1 1 d . U . . .
H21X H 0.2468 0.6738 0.2760 0.215 Uiso 1 1 calc R U . . .
H21D H 0.2021 0.7122 0.3177 0.215 Uiso 1 1 calc R U . . .
H21E H 0.1886 0.6599 0.2980 0.215 Uiso 1 1 calc R U . . .
O111 O 0.0935(5) 0.8055(5) 0.1154(3) 0.083(3) Uani 1 1 d D U . . .
N111 N 0.1133(9) 0.7782(8) 0.1859(5) 0.120(5) Uani 1 1 d D U . . .
C213 C 0.1265(11) 0.7735(10) 0.1442(7) 0.121(6) Uani 1 1 d D U . . .
H213 H 0.1652 0.7429 0.1334 0.146 Uiso 1 1 calc R U . . .
C214 C 0.0508(14) 0.8230(15) 0.2042(8) 0.176(11) Uani 1 1 d D U . . .
H21F H 0.0555 0.8422 0.2307 0.265 Uiso 1 1 calc R U . . .
H21G H 0.0226 0.8030 0.2132 0.265 Uiso 1 1 calc R U . . .
H21H H 0.0334 0.8531 0.1809 0.265 Uiso 1 1 calc R U . . .
C215 C 0.1587(13) 0.7384(13) 0.2184(8) 0.171(9) Uani 1 1 d D U . . .
H21I H 0.1709 0.6966 0.2109 0.256 Uiso 1 1 calc R U . . .
H21J H 0.1386 0.7456 0.2495 0.256 Uiso 1 1 calc R U . . .
H21K H 0.1960 0.7474 0.2155 0.256 Uiso 1 1 calc R U . . .
O112 O 0.5371(6) 0.6788(6) 0.1127(4) 0.107(4) Uani 1 1 d . U . . .
N112 N 0.4822(9) 0.7251(9) 0.1757(6) 0.127(5) Uani 1 1 d . U . . .
C216 C 0.4968(12) 0.7139(12) 0.1336(8) 0.139(7) Uani 1 1 d . U . . .
H216 H 0.4671 0.7413 0.1154 0.167 Uiso 1 1 calc R U . . .
C217 C 0.5182(19) 0.6729(17) 0.2054(11) 0.27(2) Uani 1 1 d . U . . .
H21L H 0.5474 0.6401 0.1863 0.398 Uiso 1 1 calc R U . . .
H21M H 0.4889 0.6597 0.2243 0.398 Uiso 1 1 calc R U . . .
H21N H 0.5415 0.6852 0.2250 0.398 Uiso 1 1 calc R U . . .
C218 C 0.4282(11) 0.7726(11) 0.2008(8) 0.135(7) Uani 1 1 d . U . . .
H21O H 0.4322 0.7674 0.2334 0.203 Uiso 1 1 calc R U . . .
H21P H 0.4274 0.8116 0.1908 0.203 Uiso 1 1 calc R U . . .
H21Q H 0.3893 0.7700 0.1947 0.203 Uiso 1 1 calc R U . . .
O114 O 0.7795(8) 0.6387(8) -0.0055(6) 0.146(6) Uiso 1 1 d D U . . .
N114 N 0.8459(10) 0.6756(10) -0.0330(8) 0.152(7) Uiso 1 1 d D U . . .
C222 C 0.8266(13) 0.6469(12) -0.0045(10) 0.159(10) Uiso 1 1 d D U . . .
H222 H 0.8506 0.6299 0.0202 0.190 Uiso 1 1 calc R U . . .
C223 C 0.821(3) 0.691(3) -0.0784(14) 0.37(3) Uiso 1 1 d D U . . .
H22A H 0.8412 0.7134 -0.0966 0.559 Uiso 1 1 calc R U . . .
H22B H 0.8289 0.6537 -0.0941 0.559 Uiso 1 1 calc R U . . .
H22C H 0.7756 0.7143 -0.0741 0.559 Uiso 1 1 calc R U . . .
C224 C 0.8983(16) 0.6925(17) -0.0225(13) 0.235(17) Uiso 1 1 d D U . . .
H22D H 0.9333 0.6568 -0.0135 0.352 Uiso 1 1 calc R U . . .
H22E H 0.8831 0.7212 0.0022 0.352 Uiso 1 1 calc R U . . .
H22F H 0.9124 0.7103 -0.0496 0.352 Uiso 1 1 calc R U . . .
O1W O 0.545(2) 0.8687(19) 0.0612(15) 0.189(13) Uiso 0.5 1 d . U P . .

loop_
_atom_site_aniso_label
_atom_site_aniso_U_11
_atom_site_aniso_U_22
_atom_site_aniso_U_33
_atom_site_aniso_U_23
_atom_site_aniso_U_13
_atom_site_aniso_U_12
Pd1 0.0397(5) 0.0687(7) 0.0440(6) -0.0100(5) -0.0032(4) -0.0209(5)
Pd2 0.0759(8) 0.0602(7) 0.0777(8) -0.0337(6) -0.0090(6) -0.0068(6)
Pd3 0.0367(5) 0.0673(7) 0.0505(6) -0.0147(5) 0.0031(4) -0.0186(5)
Pd4 0.0587(7) 0.0805(8) 0.0392(6) -0.0019(5) -0.0034(5) -0.0251(6)
Fe1 0.0639(12) 0.0764(14) 0.0411(11) -0.0173(9) 0.0047(9) -0.0222(11)
Fe2 0.0582(12) 0.0810(14) 0.0559(12) 0.0017(10) -0.0126(10) -0.0321(11)
Fe3 0.0461(11) 0.0526(11) 0.0778(14) -0.0055(10) -0.0032(9) -0.0198(9)
Fe4 0.0427(10) 0.0529(11) 0.0558(11) -0.0145(9) -0.0074(8) -0.0145(9)
Fe5 0.0587(13) 0.0781(15) 0.1037(18) -0.0362(13) 0.0063(12) -0.0220(12)
Fe6 0.0597(12) 0.0703(13) 0.0396(10) -0.0138(9) -0.0017(9) -0.0225(10)
Fe7 0.0488(12) 0.0829(15) 0.0582(13) -0.0111(11) -0.0015(10) 0.0011(11)
Fe8 0.0511(12) 0.0737(15) 0.1064(18) -0.0198(13) -0.0215(12) -0.0119(11)
B10 0.076(5) 0.082(6) 0.054(5) -0.019(4) 0.001(4) -0.031(5)
B11 0.094(7) 0.118(7) 0.061(6) -0.028(5) -0.001(4) -0.054(5)
O1 0.080(5) 0.106(7) 0.096(7) -0.042(5) -0.008(4) -0.027(5)
O2 0.103(6) 0.128(8) 0.057(4) -0.036(4) 0.009(4) -0.061(6)
O3 0.137(8) 0.094(5) 0.067(5) -0.006(4) -0.032(5) -0.056(5)
O4 0.110(7) 0.168(9) 0.140(9) -0.084(7) -0.001(6) -0.053(6)
O5 0.170(9) 0.195(10) 0.072(6) -0.028(6) -0.003(6) -0.129(8)
O6 0.172(9) 0.132(8) 0.099(7) -0.019(5) -0.056(7) -0.067(6)
N1 0.068(6) 0.054(5) 0.050(6) -0.017(4) -0.011(5) -0.002(4)
N2 0.069(6) 0.086(8) 0.089(8) -0.027(7) -0.012(6) -0.019(6)
N3 0.076(7) 0.099(8) 0.044(4) -0.021(5) -0.002(5) -0.033(6)
N4 0.149(11) 0.095(6) 0.046(6) 0.007(5) -0.033(7) -0.065(7)
N5 0.065(8) 0.169(11) 0.250(17) -0.136(12) -0.024(9) -0.008(7)
N6 0.167(11) 0.227(14) 0.047(7) -0.041(8) 0.022(7) -0.147(11)
N7 0.244(16) 0.126(10) 0.093(8) 0.008(7) -0.082(10) -0.100(11)
N8 0.047(4) 0.061(5) 0.018(4) 0.010(4) -0.009(3) -0.013(4)
C1 0.066(7) 0.063(6) 0.063(7) -0.027(5) 0.007(5) -0.009(5)
C2 0.066(7) 0.066(6) 0.073(8) -0.022(5) 0.005(5) -0.012(5)
C3 0.075(7) 0.076(6) 0.062(7) -0.016(5) 0.007(5) -0.027(5)
C4 0.074(6) 0.075(5) 0.045(6) -0.013(5) 0.002(5) -0.027(5)
C5 0.074(6) 0.075(6) 0.045(6) -0.025(5) 0.006(5) -0.022(5)
C6 0.068(6) 0.136(11) 0.174(16) -0.089(11) -0.023(7) -0.005(7)
C7 0.065(8) 0.162(12) 0.230(19) -0.120(13) -0.018(9) -0.013(7)
C8 0.111(10) 0.158(13) 0.048(5) -0.034(7) 0.012(6) -0.085(10)
C9 0.180(13) 0.242(17) 0.051(7) -0.049(9) 0.026(7) -0.160(13)
C10 0.200(16) 0.097(7) 0.054(8) 0.011(6) -0.049(9) -0.078(9)
C11 0.256(19) 0.117(9) 0.093(9) 0.005(7) -0.081(11) -0.099(11)
C12 0.060(6) 0.082(7) 0.036(6) -0.010(5) -0.002(5) -0.026(5)
C13 0.062(5) 0.089(7) 0.057(6) -0.020(5) 0.000(4) -0.026(5)
C14 0.061(5) 0.083(8) 0.065(7) -0.016(6) 0.002(5) -0.027(5)
C15 0.049(5) 0.087(8) 0.083(8) -0.028(7) 0.000(5) -0.018(5)
C16 0.048(5) 0.080(8) 0.074(8) -0.018(6) -0.014(5) -0.014(5)
B12 0.056(5) 0.096(6) 0.046(4) 0.005(4) -0.012(4) -0.029(5)
B13 0.078(6) 0.088(6) 0.056(5) 0.013(4) -0.024(4) -0.040(5)
O7 0.092(7) 0.112(6) 0.056(5) 0.011(4) -0.024(5) -0.053(5)
O8 0.060(4) 0.113(7) 0.052(5) 0.014(4) -0.013(3) -0.029(4)
O9 0.080(6) 0.096(6) 0.050(4) 0.003(4) -0.018(4) -0.022(5)
O10 0.087(5) 0.113(7) 0.064(5) 0.025(5) -0.032(4) -0.053(5)
O11 0.074(5) 0.092(6) 0.064(4) 0.014(4) -0.027(4) -0.017(5)
O12 0.089(6) 0.092(5) 0.057(5) 0.016(4) -0.031(4) -0.040(4)
N9 0.057(6) 0.094(7) 0.043(5) 0.002(4) -0.006(4) -0.039(5)
N10 0.099(9) 0.121(9) 0.073(6) 0.026(6) -0.042(6) -0.070(7)
N11 0.058(5) 0.117(8) 0.050(6) 0.016(5) -0.014(4) -0.025(5)
N12 0.090(8) 0.103(8) 0.055(5) 0.001(5) -0.024(5) -0.027(7)
N13 0.101(8) 0.146(11) 0.075(7) 0.040(7) -0.044(6) -0.081(8)
N14 0.076(7) 0.088(8) 0.056(5) 0.001(5) -0.017(4) -0.019(6)
N15 0.093(8) 0.085(6) 0.057(6) 0.009(5) -0.036(6) -0.036(5)
N16 0.072(7) 0.085(7) 0.057(6) 0.006(5) -0.018(5) -0.034(6)
C17 0.054(6) 0.099(9) 0.060(7) 0.000(6) -0.011(5) -0.036(6)
C18 0.064(7) 0.122(10) 0.074(8) 0.023(7) -0.028(6) -0.052(7)
C19 0.072(7) 0.127(11) 0.081(8) 0.028(7) -0.035(6) -0.056(8)
C20 0.053(5) 0.095(7) 0.044(5) 0.000(4) -0.007(4) -0.034(5)
C21 0.053(6) 0.083(7) 0.039(5) -0.008(4) -0.001(4) -0.028(5)
C22 0.131(11) 0.168(13) 0.086(8) 0.051(8) -0.061(8) -0.109(11)
C23 0.126(11) 0.165(13) 0.083(8) 0.047(8) -0.054(8) -0.105(11)
C24 0.071(7) 0.174(13) 0.070(7) 0.036(8) -0.001(6) 0.000(7)
C25 0.076(8) 0.145(12) 0.070(6) 0.022(7) -0.010(5) -0.003(7)
C26 0.154(13) 0.097(8) 0.073(8) -0.008(6) -0.061(8) -0.003(8)
C27 0.121(10) 0.086(6) 0.058(7) 0.007(6) -0.042(7) -0.033(6)
C28 0.074(7) 0.078(8) 0.052(6) 0.000(5) -0.014(5) -0.027(6)
C29 0.081(7) 0.084(7) 0.062(5) 0.010(5) -0.028(5) -0.033(6)
C30 0.090(9) 0.092(8) 0.075(8) 0.014(6) -0.025(7) -0.040(7)
C31 0.111(10) 0.109(10) 0.086(8) 0.025(7) -0.040(8) -0.060(9)
C32 0.103(10) 0.102(9) 0.075(8) 0.025(7) -0.037(7) -0.054(8)
B14 0.053(5) 0.074(6) 0.082(6) -0.006(4) -0.002(4) -0.031(4)
B15 0.052(4) 0.079(6) 0.103(6) 0.007(5) -0.012(4) -0.028(4)
O13 0.049(4) 0.130(8) 0.085(5) -0.007(5) -0.005(4) -0.028(5)
O14 0.055(4) 0.098(6) 0.113(6) 0.019(5) -0.013(4) -0.037(4)
O15 0.047(4) 0.078(5) 0.151(8) -0.024(5) -0.022(5) -0.018(4)
O16 0.046(4) 0.149(9) 0.099(5) 0.003(5) -0.006(4) -0.037(5)
O17 0.046(4) 0.080(5) 0.164(9) 0.027(5) -0.021(5) -0.023(4)
O18 0.058(4) 0.094(6) 0.123(7) -0.009(5) -0.018(4) -0.024(4)
N17 0.040(4) 0.069(6) 0.040(5) -0.012(4) 0.001(4) -0.018(4)
N18 0.046(5) 0.121(10) 0.070(6) 0.011(6) -0.011(4) -0.027(6)
N19 0.053(5) 0.077(6) 0.110(9) 0.009(6) -0.010(5) -0.036(5)
N20 0.044(5) 0.056(6) 0.173(12) -0.023(7) -0.031(6) -0.008(5)
N21 0.040(5) 0.103(9) 0.085(6) -0.009(6) 0.000(4) -0.023(5)
N22 0.036(4) 0.066(7) 0.131(10) 0.059(7) -0.041(5) -0.013(4)
N23 0.055(4) 0.069(6) 0.109(9) -0.010(6) -0.019(5) -0.023(4)
N24 0.038(4) 0.080(6) 0.048(6) 0.011(5) -0.011(4) -0.020(4)
C33 0.047(6) 0.073(7) 0.046(6) -0.008(5) -0.006(4) -0.021(5)
C34 0.056(6) 0.074(7) 0.054(6) -0.005(5) -0.003(5) -0.024(5)
C35 0.058(5) 0.066(7) 0.058(6) -0.008(5) -0.004(4) -0.023(5)
C36 0.054(4) 0.060(6) 0.055(6) -0.014(4) -0.001(4) -0.023(4)
C37 0.037(5) 0.044(6) 0.054(6) -0.019(4) -0.001(4) -0.005(4)
C38 0.045(5) 0.086(10) 0.074(6) 0.013(6) -0.009(4) -0.016(6)
C39 0.048(5) 0.065(8) 0.086(6) 0.000(6) -0.004(4) -0.017(6)
C40 0.061(5) 0.065(6) 0.082(9) -0.006(6) -0.002(5) -0.032(5)
C41 0.063(5) 0.054(7) 0.100(9) 0.012(6) -0.012(5) -0.027(5)
C42 0.059(5) 0.058(7) 0.126(11) -0.005(7) -0.021(6) -0.025(5)
C43 0.060(5) 0.064(6) 0.116(11) -0.009(7) -0.017(6) -0.028(5)
C44 0.040(4) 0.072(6) 0.056(7) -0.012(5) -0.001(4) -0.017(4)
C45 0.051(4) 0.080(6) 0.103(9) 0.010(6) -0.014(4) -0.027(4)
C46 0.058(6) 0.103(8) 0.174(15) 0.047(9) -0.026(7) -0.037(6)
C47 0.059(6) 0.115(9) 0.183(16) 0.063(10) -0.019(7) -0.038(6)
C48 0.047(6) 0.101(8) 0.138(13) 0.037(8) -0.009(7) -0.032(6)
B16 0.048(4) 0.067(5) 0.081(6) -0.018(4) -0.013(4) -0.015(4)
B17 0.046(4) 0.064(5) 0.060(5) -0.015(4) -0.003(3) -0.020(4)
O19 0.038(4) 0.069(4) 0.103(6) -0.024(4) -0.020(4) -0.013(3)
O20 0.044(4) 0.070(5) 0.107(6) -0.003(4) -0.021(4) -0.011(4)
O21 0.046(4) 0.093(6) 0.082(5) -0.028(4) -0.010(4) -0.016(4)
O22 0.045(4) 0.073(5) 0.071(5) -0.021(4) -0.003(4) -0.018(4)
O23 0.054(4) 0.063(4) 0.101(7) -0.005(4) -0.015(4) -0.022(3)
O24 0.037(4) 0.083(6) 0.059(4) -0.009(4) -0.005(3) -0.017(4)
N25 0.038(4) 0.063(6) 0.048(5) -0.003(4) -0.006(4) -0.017(4)
N26 0.038(4) 0.062(6) 0.085(7) -0.026(5) -0.009(4) -0.011(4)
N27 0.036(4) 0.033(5) 0.079(7) 0.010(4) -0.029(4) 0.004(4)
N28 0.044(4) 0.085(7) 0.060(5) -0.020(5) 0.001(4) -0.018(5)
N29 0.039(4) 0.053(5) 0.048(6) -0.008(4) -0.005(4) -0.010(4)
N30 0.053(5) 0.060(6) 0.107(9) -0.007(5) -0.017(5) -0.021(4)
N31 0.033(4) 0.072(7) 0.048(5) 0.005(5) -0.016(3) -0.013(4)
N32 0.042(4) 0.075(6) 0.048(5) -0.012(5) 0.000(4) -0.021(4)
C49 0.043(5) 0.073(7) 0.073(8) -0.018(6) -0.017(5) -0.011(5)
C50 0.044(5) 0.100(9) 0.135(12) -0.060(9) -0.020(6) -0.010(5)
C51 0.045(5) 0.100(9) 0.134(11) -0.060(9) -0.019(6) -0.007(5)
C52 0.044(4) 0.065(6) 0.078(7) -0.017(5) -0.012(4) -0.013(4)
C53 0.041(4) 0.066(6) 0.067(7) -0.012(5) -0.007(4) -0.018(4)
C54 0.042(4) 0.054(6) 0.071(8) -0.016(5) -0.017(4) -0.007(4)
C55 0.043(5) 0.054(6) 0.058(7) -0.008(5) -0.016(4) -0.008(4)
C56 0.063(5) 0.047(6) 0.106(10) 0.009(6) -0.018(6) -0.015(5)
C57 0.061(5) 0.055(6) 0.088(9) -0.014(5) -0.009(5) -0.019(5)
C58 0.049(5) 0.073(8) 0.063(6) -0.022(5) -0.001(4) -0.016(5)
C59 0.047(5) 0.076(8) 0.053(5) -0.007(5) -0.004(4) -0.022(5)
C60 0.043(5) 0.065(7) 0.049(6) -0.009(5) -0.003(4) -0.019(5)
C61 0.046(4) 0.069(6) 0.044(5) -0.013(5) -0.001(3) -0.021(4)
C62 0.053(5) 0.089(8) 0.054(6) -0.028(6) 0.006(4) -0.028(5)
C63 0.056(5) 0.112(10) 0.076(8) -0.040(7) 0.009(5) -0.035(6)
C64 0.047(5) 0.099(9) 0.063(7) -0.030(6) 0.011(5) -0.030(6)
B18 0.067(6) 0.077(6) 0.122(7) -0.035(5) 0.007(5) -0.011(5)
B19 0.067(5) 0.097(6) 0.099(6) -0.046(5) 0.000(4) -0.023(4)
O25 0.088(5) 0.087(6) 0.178(10) -0.048(6) 0.032(6) -0.026(5)
O26 0.072(6) 0.087(6) 0.124(7) -0.040(5) 0.001(5) -0.004(5)
O27 0.083(6) 0.081(5) 0.112(7) -0.045(4) 0.007(5) -0.005(4)
O28 0.069(6) 0.110(6) 0.141(9) -0.073(6) 0.010(5) -0.027(5)
O29 0.075(5) 0.103(6) 0.095(6) -0.049(5) -0.001(4) -0.016(4)
O30 0.071(6) 0.087(6) 0.108(6) -0.039(5) 0.008(4) -0.006(5)
N33 0.066(7) 0.062(5) 0.110(8) -0.031(5) 0.002(6) -0.015(5)
N34 0.079(6) 0.096(8) 0.206(15) -0.061(9) 0.035(7) -0.030(6)
N35 0.067(7) 0.075(7) 0.109(8) -0.025(6) -0.008(6) 0.000(6)
N36 0.077(7) 0.079(5) 0.097(9) -0.041(5) 0.004(6) -0.006(5)
N37 0.072(7) 0.109(7) 0.179(14) -0.081(8) 0.023(8) -0.034(5)
N38 0.072(5) 0.097(7) 0.094(9) -0.046(6) 0.002(5) -0.020(5)
N39 0.077(7) 0.081(7) 0.098(7) -0.038(6) 0.003(6) -0.005(6)
N40 0.044(4) 0.065(6) 0.059(6) -0.018(5) -0.003(4) -0.017(4)
C65 0.105(11) 0.065(6) 0.156(12) -0.027(7) 0.028(9) -0.022(7)
C66 0.113(12) 0.065(6) 0.175(13) -0.017(7) 0.044(10) -0.015(7)
C67 0.099(11) 0.073(6) 0.162(12) -0.021(6) 0.032(9) -0.015(6)
C68 0.080(7) 0.069(5) 0.129(9) -0.032(5) 0.016(6) -0.016(5)
C69 0.065(7) 0.067(6) 0.115(9) -0.033(6) -0.001(6) -0.016(5)
C70 0.088(7) 0.110(8) 0.24(2) -0.090(11) 0.046(9) -0.041(6)
C71 0.078(7) 0.113(8) 0.229(19) -0.092(9) 0.035(9) -0.040(6)
C72 0.079(7) 0.083(9) 0.103(8) -0.021(7) -0.004(6) -0.020(6)
C73 0.075(6) 0.099(9) 0.110(9) -0.034(8) -0.009(6) -0.024(6)
C74 0.094(10) 0.085(6) 0.096(8) -0.038(6) 0.007(7) -0.009(6)
C75 0.088(10) 0.085(7) 0.099(7) -0.034(6) 0.002(7) -0.006(6)
C76 0.048(5) 0.070(7) 0.070(7) -0.017(5) 0.002(5) -0.021(5)
C77 0.058(5) 0.097(7) 0.096(7) -0.045(6) -0.001(4) -0.024(4)
C78 0.060(5) 0.101(8) 0.093(9) -0.037(7) -0.002(5) -0.030(5)
C79 0.056(6) 0.086(8) 0.072(7) -0.019(6) -0.008(5) -0.030(5)
C80 0.050(5) 0.082(8) 0.072(7) -0.017(6) -0.009(5) -0.024(5)
B20 0.066(5) 0.078(6) 0.048(5) -0.008(4) 0.002(4) -0.024(5)
B21 0.090(6) 0.095(7) 0.050(5) -0.007(4) 0.003(4) -0.042(5)
O31 0.097(7) 0.111(6) 0.054(4) -0.021(4) 0.020(4) -0.054(6)
O32 0.074(4) 0.124(8) 0.054(5) 0.008(5) -0.001(4) -0.044(5)
O33 0.087(6) 0.085(5) 0.070(6) -0.001(4) 0.029(5) -0.012(4)
O34 0.141(8) 0.150(8) 0.058(5) -0.002(5) 0.003(5) -0.097(7)
O35 0.091(6) 0.153(8) 0.058(5) 0.016(5) 0.006(4) -0.042(6)
O36 0.117(7) 0.109(6) 0.095(7) -0.017(5) 0.038(5) -0.045(5)
N41 0.033(4) 0.057(5) 0.021(4) 0.002(3) -0.017(3) 0.002(3)
N42 0.090(8) 0.105(8) 0.039(4) -0.020(5) 0.012(4) -0.049(7)
N43 0.061(5) 0.109(9) 0.047(6) 0.015(6) -0.011(4) -0.032(5)
N44 0.080(8) 0.066(5) 0.061(6) -0.014(5) 0.023(6) -0.009(5)
N45 0.139(10) 0.143(10) 0.032(5) -0.011(6) 0.003(6) -0.094(9)
N46 0.078(8) 0.176(12) 0.050(5) 0.025(6) -0.011(5) -0.058(8)
N47 0.112(8) 0.081(8) 0.116(10) -0.012(7) 0.050(7) -0.023(6)
N48 0.061(6) 0.069(5) 0.033(5) 0.009(4) -0.023(4) -0.020(4)
C81 0.039(5) 0.063(6) 0.065(7) -0.007(5) -0.002(4) -0.006(4)
C82 0.049(6) 0.063(6) 0.061(7) -0.009(5) -0.007(4) -0.009(4)
C83 0.054(5) 0.064(6) 0.054(6) -0.011(5) -0.008(4) -0.013(4)
C84 0.056(5) 0.067(6) 0.044(5) -0.009(4) -0.004(4) -0.014(4)
C85 0.048(5) 0.067(6) 0.044(5) -0.010(4) -0.001(4) -0.015(4)
C86 0.110(11) 0.132(11) 0.045(5) -0.021(6) 0.011(6) -0.075(9)
C87 0.150(13) 0.154(12) 0.037(5) -0.027(6) 0.014(6) -0.105(11)
C88 0.059(5) 0.129(11) 0.037(5) 0.012(6) -0.010(4) -0.034(6)
C89 0.071(7) 0.192(15) 0.052(6) 0.023(7) -0.012(5) -0.056(8)
C90 0.120(10) 0.070(6) 0.114(12) -0.008(6) 0.054(9) -0.013(6)
C91 0.125(10) 0.079(7) 0.131(13) -0.004(7) 0.063(10) -0.018(7)
C92 0.068(6) 0.069(6) 0.034(5) 0.000(4) -0.015(4) -0.025(5)
C93 0.079(6) 0.075(6) 0.049(5) -0.011(4) -0.003(4) -0.031(5)
C94 0.081(8) 0.073(6) 0.059(6) -0.009(5) 0.000(5) -0.027(5)
C95 0.088(8) 0.072(6) 0.064(7) 0.005(5) 0.000(6) -0.020(6)
C96 0.078(8) 0.069(6) 0.051(6) 0.009(5) -0.011(5) -0.023(5)
B22 0.068(6) 0.087(5) 0.074(6) -0.022(4) -0.006(5) -0.002(4)
B23 0.062(6) 0.093(5) 0.076(6) -0.003(4) 0.000(5) -0.006(4)
O37 0.080(6) 0.096(6) 0.085(6) -0.023(5) 0.002(5) -0.006(5)
O38 0.073(5) 0.093(5) 0.111(8) -0.012(5) -0.019(5) -0.008(5)
O39 0.104(7) 0.070(5) 0.070(5) -0.010(4) -0.020(5) 0.000(5)
O40 0.068(5) 0.089(5) 0.082(6) 0.011(5) 0.004(4) 0.004(4)
O41 0.077(6) 0.087(6) 0.106(7) 0.003(5) -0.024(5) -0.003(5)
O42 0.112(8) 0.090(5) 0.075(5) -0.007(4) 0.005(5) -0.014(6)
N49 0.090(7) 0.068(5) 0.037(5) -0.020(4) -0.026(4) 0.002(5)
N50 0.054(6) 0.089(6) 0.056(6) -0.020(5) -0.005(5) 0.005(5)
N51 0.050(6) 0.091(6) 0.098(9) -0.007(6) -0.014(6) -0.002(5)
N52 0.080(8) 0.063(5) 0.054(6) -0.005(4) -0.029(5) 0.017(5)
N53 0.074(7) 0.088(5) 0.085(8) 0.005(5) 0.031(6) 0.001(5)
N54 0.050(6) 0.081(6) 0.123(11) 0.020(6) -0.045(7) 0.010(5)
N55 0.122(10) 0.079(6) 0.054(5) -0.023(4) 0.013(6) -0.012(6)
N56 0.043(6) 0.084(5) 0.054(6) 0.009(5) -0.004(4) -0.011(5)
C97 0.114(10) 0.075(7) 0.061(7) -0.033(6) 0.000(7) -0.009(6)
C98 0.118(11) 0.087(7) 0.064(8) -0.031(6) 0.003(7) -0.010(7)
C99 0.115(11) 0.089(6) 0.073(8) -0.026(6) 0.004(7) -0.011(7)
C100 0.094(8) 0.087(5) 0.069(7) -0.026(4) -0.006(6) -0.008(5)
C101 0.088(9) 0.073(6) 0.063(7) -0.033(5) -0.008(6) -0.004(6)
C102 0.059(7) 0.100(6) 0.055(8) -0.007(6) -0.004(6) 0.005(6)
C103 0.057(7) 0.096(6) 0.080(9) -0.002(6) 0.011(6) 0.009(5)
C104 0.068(8) 0.110(7) 0.128(12) 0.005(7) -0.035(8) -0.013(6)
C105 0.058(8) 0.103(7) 0.123(12) 0.003(7) -0.036(8) -0.002(6)
C106 0.075(9) 0.090(6) 0.049(6) -0.013(4) 0.002(6) -0.016(6)
C107 0.083(9) 0.084(6) 0.052(6) -0.020(5) 0.021(6) -0.014(6)
C108 0.054(7) 0.084(5) 0.055(7) 0.004(5) -0.006(5) -0.013(5)
C109 0.053(7) 0.093(5) 0.073(7) 0.000(4) -0.002(5) -0.006(4)
C110 0.082(9) 0.103(7) 0.097(9) 0.001(6) 0.024(8) -0.014(6)
C111 0.081(9) 0.102(7) 0.094(9) 0.000(6) 0.028(7) -0.021(7)
C112 0.065(8) 0.094(7) 0.062(7) 0.010(6) 0.007(6) -0.016(6)
B24 0.071(6) 0.077(5) 0.125(7) -0.025(5) -0.031(5) -0.013(4)
B25 0.053(5) 0.082(5) 0.082(6) -0.024(4) -0.007(4) -0.019(4)
O43 0.101(8) 0.082(6) 0.127(6) -0.023(5) -0.038(5) -0.019(6)
O44 0.078(5) 0.078(5) 0.125(7) -0.021(5) -0.025(5) -0.016(4)
O45 0.069(5) 0.075(5) 0.147(9) -0.018(6) -0.038(5) -0.009(4)
O46 0.075(6) 0.075(5) 0.088(5) -0.028(4) -0.016(4) -0.004(5)
O47 0.054(4) 0.075(5) 0.117(7) -0.020(5) -0.003(4) -0.014(4)
O48 0.058(5) 0.086(5) 0.087(6) -0.019(4) -0.008(4) -0.025(4)
N57 0.100(8) 0.060(5) 0.105(9) -0.023(6) -0.052(7) -0.002(5)
N58 0.076(8) 0.079(6) 0.113(7) -0.031(5) -0.025(7) -0.010(6)
N59 0.056(6) 0.077(5) 0.124(10) -0.025(5) -0.024(6) -0.018(4)
N60 0.051(6) 0.069(5) 0.119(10) -0.015(6) -0.037(6) -0.002(5)
N61 0.092(9) 0.075(6) 0.106(8) -0.024(5) -0.033(7) -0.012(6)
N62 0.050(6) 0.074(6) 0.143(10) -0.014(6) -0.001(6) -0.012(5)
N63 0.050(5) 0.088(5) 0.073(7) -0.020(5) 0.002(5) -0.022(5)
N64 0.052(6) 0.068(5) 0.051(6) -0.015(4) 0.008(4) -0.010(5)
C113 0.150(12) 0.085(8) 0.204(19) -0.011(9) -0.103(12) -0.033(8)
C114 0.174(13) 0.093(8) 0.28(2) 0.004(10) -0.146(14) -0.043(8)
C115 0.132(11) 0.093(7) 0.25(2) 0.003(9) -0.103(12) -0.041(7)
C116 0.086(8) 0.074(5) 0.135(11) -0.023(5) -0.045(7) -0.012(4)
C117 0.078(8) 0.066(5) 0.110(11) -0.031(6) -0.031(7) -0.004(5)
C118 0.057(8) 0.064(6) 0.108(7) -0.037(5) -0.021(7) 0.015(6)
C119 0.084(10) 0.073(6) 0.115(8) -0.026(5) -0.041(8) 0.000(7)
C120 0.061(7) 0.077(6) 0.129(11) -0.016(6) -0.014(7) -0.020(5)
C121 0.050(7) 0.078(6) 0.133(10) -0.013(6) -0.008(6) -0.017(5)
C122 0.048(7) 0.086(6) 0.106(10) -0.023(6) -0.021(7) -0.012(5)
C123 0.054(6) 0.086(6) 0.080(9) -0.029(6) -0.004(6) -0.018(5)
C124 0.040(6) 0.060(5) 0.043(6) -0.018(4) 0.006(4) -0.001(5)
C125 0.043(6) 0.081(5) 0.065(6) -0.031(4) 0.010(4) -0.011(4)
C126 0.046(6) 0.085(6) 0.068(7) -0.025(5) 0.002(5) -0.012(5)
C127 0.066(7) 0.091(7) 0.064(7) -0.018(5) 0.000(5) -0.020(6)
C128 0.062(7) 0.071(7) 0.046(6) -0.010(5) 0.005(5) -0.013(5)
B1 0.092(7) 0.169(9) 0.066(6) -0.017(6) -0.001(5) -0.055(7)
F1 0.091(5) 0.178(8) 0.064(5) -0.034(5) -0.004(4) -0.048(6)
F2 0.171(11) 0.173(8) 0.129(9) -0.024(6) -0.009(8) -0.078(7)
F3 0.095(6) 0.175(9) 0.054(5) -0.021(5) 0.002(4) -0.057(6)
F4 0.091(6) 0.194(10) 0.064(4) -0.014(5) 0.002(4) -0.060(7)
B2 0.122(9) 0.183(11) 0.066(7) -0.013(6) -0.012(7) -0.058(8)
F5 0.130(8) 0.144(8) 0.072(5) -0.019(5) -0.019(5) -0.054(7)
F6 0.228(14) 0.220(10) 0.154(11) 0.034(8) -0.049(10) -0.113(10)
F7 0.144(8) 0.265(12) 0.119(8) -0.076(8) -0.037(7) -0.012(9)
F8 0.115(7) 0.112(8) 0.130(8) -0.012(6) -0.040(6) -0.020(6)
B3 0.106(8) 0.106(7) 0.070(6) -0.008(5) -0.016(6) -0.044(7)
F9 0.067(5) 0.116(7) 0.067(4) -0.003(4) -0.007(4) -0.030(5)
F10 0.078(6) 0.098(6) 0.105(6) -0.002(5) 0.000(5) -0.018(5)
F11 0.128(7) 0.187(10) 0.133(9) 0.000(7) -0.042(6) -0.078(7)
F12 0.178(11) 0.107(7) 0.079(7) -0.010(6) -0.005(7) -0.036(8)
O110 0.110(8) 0.102(8) 0.061(6) 0.009(5) -0.019(5) -0.047(7)
N110 0.092(9) 0.181(12) 0.071(7) 0.034(7) -0.025(6) -0.072(8)
C210 0.093(10) 0.147(11) 0.077(7) 0.035(7) -0.021(7) -0.060(9)
C211 0.131(14) 0.203(13) 0.067(10) 0.017(9) -0.027(9) -0.065(10)
C212 0.120(13) 0.223(16) 0.108(11) 0.073(11) -0.052(10) -0.088(12)
O111 0.084(7) 0.121(9) 0.062(6) -0.001(5) -0.018(5) -0.056(7)
N111 0.169(12) 0.170(13) 0.091(7) 0.033(8) -0.072(8) -0.128(10)
C213 0.150(12) 0.155(13) 0.101(8) 0.029(8) -0.069(8) -0.092(10)
C214 0.199(14) 0.26(2) 0.088(12) 0.006(13) -0.070(10) -0.094(13)
C215 0.207(17) 0.23(2) 0.138(13) 0.083(13) -0.105(13) -0.143(14)
O112 0.084(8) 0.120(9) 0.105(8) -0.013(7) 0.022(6) -0.036(7)
N112 0.119(11) 0.140(11) 0.105(9) -0.022(7) 0.022(7) -0.040(9)
C216 0.114(12) 0.159(13) 0.112(9) -0.026(8) 0.029(8) -0.030(10)
C217 0.26(3) 0.22(2) 0.140(14) 0.019(14) 0.037(15) 0.06(2)
C218 0.124(13) 0.154(14) 0.107(13) -0.041(11) 0.009(10) -0.035(11)

loop_
_atom_type_symbol
_atom_type_description
_atom_type_scat_dispersion_real
_atom_type_scat_dispersion_imag
_atom_type_scat_source
C C 0.0029 0.0015 'International Tables Vol C Tables 4.2.6.8 and 6.1.1.4'
H H 0.0000 0.0000 'International Tables Vol C Tables 4.2.6.8 and 6.1.1.4'
B B 0.0015 0.0006 'International Tables Vol C Tables 4.2.6.8 and 6.1.1.4'
N N 0.0058 0.0031 'International Tables Vol C Tables 4.2.6.8 and 6.1.1.4'
O O 0.0103 0.0058 'International Tables Vol C Tables 4.2.6.8 and 6.1.1.4'
F F 0.0168 0.0098 'International Tables Vol C Tables 4.2.6.8 and 6.1.1.4'
Fe Fe 0.3456 0.8133 'International Tables Vol C Tables 4.2.6.8 and 6.1.1.4'
Pd Pd -1.0316 0.9704 'International Tables Vol C Tables 4.2.6.8 and 6.1.1.4'

loop_
_geom_angle_atom_site_label_1
_geom_angle_atom_site_label_2
_geom_angle_atom_site_label_3
_geom_angle
N17 Pd1 N8 89.8(4)
N17 Pd1 N9 179.3(4)
N8 Pd1 N9 90.3(4)
N17 Pd1 N25 91.6(4)
N8 Pd1 N25 176.4(3)
N9 Pd1 N25 88.3(4)
N1 Pd2 N57 177.8(6)
N1 Pd2 N33 89.6(5)
N57 Pd2 N33 88.2(6)
N1 Pd2 N49 89.9(5)
N57 Pd2 N49 92.2(6)
N33 Pd2 N49 177.6(4)
N41 Pd3 N24 176.5(4)
N41 Pd3 N32 89.8(4)
N24 Pd3 N32 93.0(4)
N41 Pd3 N40 87.4(4)
N24 Pd3 N40 89.6(4)
N32 Pd3 N40 175.3(4)
N16 Pd4 N48 91.9(5)
N16 Pd4 N64 178.5(5)
N48 Pd4 N64 88.8(4)
N16 Pd4 N56 86.7(5)
N48 Pd4 N56 177.2(4)
N64 Pd4 N56 92.6(4)
N5 Fe1 N3 141.7(8)
N5 Fe1 N6 85.0(7)
N3 Fe1 N6 78.3(4)
N5 Fe1 N7 85.6(7)
N3 Fe1 N7 125.8(7)
N6 Fe1 N7 83.9(6)
N5 Fe1 N4 127.6(8)
N3 Fe1 N4 84.6(5)
N6 Fe1 N4 140.1(7)
N7 Fe1 N4 77.5(5)
N5 Fe1 N2 77.5(5)
N3 Fe1 N2 85.5(5)
N6 Fe1 N2 126.9(7)
N7 Fe1 N2 142.4(7)
N4 Fe1 N2 86.6(5)
N13 Fe2 N11 148.7(6)
N13 Fe2 N10 77.8(4)
N11 Fe2 N10 86.3(5)
N13 Fe2 N12 120.7(6)
N11 Fe2 N12 84.7(5)
N10 Fe2 N12 86.9(5)
N13 Fe2 N15 85.8(5)
N11 Fe2 N15 119.5(5)
N10 Fe2 N15 148.4(6)
N12 Fe2 N15 78.5(4)
N13 Fe2 N14 85.9(5)
N11 Fe2 N14 78.2(4)
N10 Fe2 N14 118.6(6)
N12 Fe2 N14 147.7(5)
N15 Fe2 N14 86.4(5)
N22 Fe3 N19 77.6(4)
N22 Fe3 N21 87.7(5)
N19 Fe3 N21 144.0(5)
N22 Fe3 N23 84.8(5)
N19 Fe3 N23 125.1(6)
N21 Fe3 N23 85.2(5)
N22 Fe3 N18 127.1(6)
N19 Fe3 N18 86.2(5)
N21 Fe3 N18 76.7(4)
N23 Fe3 N18 141.8(6)
N22 Fe3 N20 141.0(6)
N19 Fe3 N20 84.6(5)
N21 Fe3 N20 124.4(6)
N23 Fe3 N20 77.5(4)
N18 Fe3 N20 85.3(5)
N27 Fe4 N30 78.0(4)
N27 Fe4 N31 146.8(4)
N30 Fe4 N31 87.6(4)
N27 Fe4 N29 122.0(4)
N30 Fe4 N29 84.4(4)
N31 Fe4 N29 85.5(4)
N27 Fe4 N28 86.0(4)
N30 Fe4 N28 124.7(5)
N31 Fe4 N28 77.9(4)
N29 Fe4 N28 145.0(5)
N27 Fe4 N26 84.6(4)
N30 Fe4 N26 143.5(5)
N31 Fe4 N26 122.1(5)
N29 Fe4 N26 78.0(3)
N28 Fe4 N26 85.1(4)
N37 Fe5 N34 77.7(5)
N37 Fe5 N35 146.1(7)
N34 Fe5 N35 86.5(6)
N37 Fe5 N39 86.9(6)
N34 Fe5 N39 147.4(7)
N35 Fe5 N39 120.0(6)
N37 Fe5 N36 121.7(7)
N34 Fe5 N36 86.3(6)
N35 Fe5 N36 86.4(5)
N39 Fe5 N36 77.6(5)
N37 Fe5 N38 84.8(5)
N34 Fe5 N38 121.6(7)
N35 Fe5 N38 78.2(5)
N39 Fe5 N38 84.8(5)
N36 Fe5 N38 146.6(6)
N47 Fe6 N45 85.8(6)
N47 Fe6 N46 86.3(6)
N45 Fe6 N46 84.6(5)
N47 Fe6 N43 126.6(6)
N45 Fe6 N43 140.8(6)
N46 Fe6 N43 77.3(4)
N47 Fe6 N44 77.5(4)
N45 Fe6 N44 124.9(6)
N46 Fe6 N44 144.3(6)
N43 Fe6 N44 87.1(5)
N47 Fe6 N42 143.4(7)
N45 Fe6 N42 77.5(4)
N46 Fe6 N42 123.5(6)
N43 Fe6 N42 84.1(5)
N44 Fe6 N42 85.8(5)
N51 Fe7 N54 78.1(5)
N51 Fe7 N52 86.7(5)
N54 Fe7 N52 147.3(6)
N51 Fe7 N55 124.3(6)
N54 Fe7 N55 86.1(5)
N52 Fe7 N55 78.8(4)
N51 Fe7 N53 145.2(6)
N54 Fe7 N53 85.0(5)
N52 Fe7 N53 121.5(6)
N55 Fe7 N53 84.0(5)
N51 Fe7 N50 85.5(5)
N54 Fe7 N50 121.5(6)
N52 Fe7 N50 85.4(4)
N55 Fe7 N50 144.7(6)
N53 Fe7 N50 77.7(4)
N60 Fe8 N63 77.7(4)
N60 Fe8 N61 124.0(6)
N63 Fe8 N61 86.4(5)
N60 Fe8 N59 84.5(5)
N63 Fe8 N59 121.8(5)
N61 Fe8 N59 145.4(5)
N60 Fe8 N58 88.2(5)
N63 Fe8 N58 148.4(5)
N61 Fe8 N58 78.2(5)
N59 Fe8 N58 84.1(5)
N60 Fe8 N62 144.7(6)
N63 Fe8 N62 85.0(5)
N61 Fe8 N62 84.7(5)
N59 Fe8 N62 78.8(4)
N58 Fe8 N62 120.4(6)
O3 B10 O1 109.1(10)
O3 B10 O2 112.0(10)
O1 B10 O2 110.1(10)
O3 B10 C4 109.0(9)
O1 B10 C4 108.0(9)
O2 B10 C4 108.7(9)
O5 B11 O4 110.4(12)
O5 B11 O6 106.4(11)
O4 B11 O6 108.8(11)
O5 B11 C13 109.0(10)
O4 B11 C13 109.1(9)
O6 B11 C13 113.1(10)
N2 O1 B10 112.4(9)
N3 O2 B10 112.0(9)
N4 O3 B10 112.9(9)
N5 O4 B11 112.4(10)
N6 O5 B11 116.4(10)
N7 O6 B11 110.9(10)
C1 N1 C5 117.0(10)
C1 N1 Pd2 122.7(8)
C5 N1 Pd2 120.4(8)
C6 N2 O1 116.8(10)
C6 N2 Fe1 118.8(9)
O1 N2 Fe1 124.2(8)
C8 N3 O2 114.5(10)
C8 N3 Fe1 119.8(8)
O2 N3 Fe1 125.4(7)
C10 N4 O3 116.2(10)
C10 N4 Fe1 120.1(8)
O3 N4 Fe1 123.5(8)
C7 N5 O4 114.9(11)
C7 N5 Fe1 120.1(10)
O4 N5 Fe1 124.5(9)
C9 N6 O5 118.6(10)
C9 N6 Fe1 118.0(9)
O5 N6 Fe1 122.7(8)
C11 N7 O6 115.1(11)
C11 N7 Fe1 118.8(9)
O6 N7 Fe1 126.0(9)
C16 N8 C12 118.2(9)
C16 N8 Pd1 121.1(7)
C12 N8 Pd1 120.7(7)
N1 C1 C2 123.1(11)
N1 C1 H1 118.5
C2 C1 H1 118.5
C1 C2 C3 119.9(11)
C1 C2 H2 120.1
C3 C2 H2 120.1
C4 C3 C2 119.3(11)
C4 C3 H3 120.3
C2 C3 H3 120.3
C3 C4 C5 117.1(10)
C3 C4 B10 123.7(10)
C5 C4 B10 119.1(9)
N1 C5 C4 123.5(10)
N1 C5 H5 118.3
C4 C5 H5 118.3
N2 C6 C7 112.4(13)
N2 C6 H6 123.8
C7 C6 H6 123.8
N5 C7 C6 110.0(13)
N5 C7 H7 125.0
C6 C7 H7 125.0
N3 C8 C9 109.7(11)
N3 C8 H8 125.2
C9 C8 H8 125.2
N6 C9 C8 113.2(12)
N6 C9 H9 123.4
C8 C9 H9 123.4
N4 C10 C11 110.6(12)
N4 C10 H10 124.7
C11 C10 H10 124.7
N7 C11 C10 112.5(13)
N7 C11 H11 123.8
C10 C11 H11 123.8
N8 C12 C13 123.8(10)
N8 C12 H12 118.1
C13 C12 H12 118.1
C14 C13 C12 115.9(9)
C14 C13 B11 121.8(10)
C12 C13 B11 122.3(10)
C15 C14 C13 119.5(10)
C15 C14 H14 120.2
C13 C14 H14 120.2
C14 C15 C16 120.5(11)
C14 C15 H15 119.7
C16 C15 H15 119.7
N8 C16 C15 121.8(11)
N8 C16 H16 119.1
C15 C16 H16 119.1
O8 B12 O7 110.9(10)
O8 B12 O9 110.5(9)
O7 B12 O9 110.1(9)
O8 B12 C20 110.8(9)
O7 B12 C20 105.9(8)
O9 B12 C20 108.5(9)
O11 B13 O10 111.0(9)
O11 B13 O12 109.8(9)
O10 B13 O12 108.8(9)
O11 B13 C29 109.6(10)
O10 B13 C29 108.0(9)
O12 B13 C29 109.6(9)
N10 O7 B12 113.3(8)
N11 O8 B12 112.1(8)
N12 O9 B12 110.0(9)
N13 O10 B13 113.5(8)
N14 O11 B13 112.7(9)
N15 O12 B13 111.3(8)
C17 N9 C21 117.6(10)
C17 N9 Pd1 122.5(8)
C21 N9 Pd1 119.9(7)
C22 N10 O7 117.0(10)
C22 N10 Fe2 118.9(9)
O7 N10 Fe2 122.1(7)
C24 N11 O8 115.1(9)
C24 N11 Fe2 120.4(9)
O8 N11 Fe2 123.4(7)
C26 N12 O9 119.0(11)
C26 N12 Fe2 116.6(9)
O9 N12 Fe2 124.4(8)
C23 N13 O10 116.9(10)
C23 N13 Fe2 119.3(8)
O10 N13 Fe2 123.0(7)
C25 N14 O11 119.9(10)
C25 N14 Fe2 115.7(9)
O11 N14 Fe2 123.1(7)
C27 N15 O12 116.3(10)
C27 N15 Fe2 119.5(8)
O12 N15 Fe2 123.8(8)
C32 N16 C28 118.8(11)
C32 N16 Pd4 121.4(8)
C28 N16 Pd4 119.7(8)
N9 C17 C18 122.2(11)
N9 C17 H17 118.9
C18 C17 H17 118.9
C17 C18 C19 119.4(11)
C17 C18 H18 120.3
C19 C18 H18 120.3
C18 C19 C20 121.5(11)
C18 C19 H19 119.3
C20 C19 H19 119.3
C21 C20 C19 114.6(9)
C21 C20 B12 122.1(9)
C19 C20 B12 123.2(9)
N9 C21 C20 124.6(10)
N9 C21 H21 117.7
C20 C21 H21 117.7
N10 C22 C23 111.8(12)
N10 C22 H22 124.1
C23 C22 H22 124.1
N13 C23 C22 110.2(12)
N13 C23 H23 124.9
C22 C23 H23 124.9
N11 C24 C25 107.8(12)
N11 C24 H24 126.1
C25 C24 H24 126.1
N14 C25 C24 116.2(13)
N14 C25 H25 121.9
C24 C25 H25 121.9
N12 C26 C27 114.8(12)
N12 C26 H26 122.6
C27 C26 H26 122.6
N15 C27 C26 110.4(11)
N15 C27 H27 124.8
C26 C27 H27 124.8
N16 C28 C29 123.5(11)
N16 C28 H28 118.3
C29 C28 H28 118.3
C30 C29 C28 115.9(10)
C30 C29 B13 122.6(10)
C28 C29 B13 121.6(10)
C31 C30 C29 121.5(12)
C31 C30 H30 119.2
C29 C30 H30 119.2
C30 C31 C32 118.2(12)
C30 C31 H31 120.9
C32 C31 H31 120.9
N16 C32 C31 122.0(12)
N16 C32 H32 119.0
C31 C32 H32 119.0
O15 B14 O14 111.9(10)
O15 B14 O13 110.0(10)
O14 B14 O13 107.4(10)
O15 B14 C36 112.9(9)
O14 B14 C36 108.3(8)
O13 B14 C36 106.1(9)
O17 B15 O18 111.5(10)
O17 B15 O16 109.4(10)
O18 B15 O16 107.2(10)
O17 B15 C45 108.6(9)
O18 B15 C45 112.9(10)
O16 B15 C45 107.1(10)
N18 O13 B14 113.3(9)
N19 O14 B14 111.9(8)
N20 O15 B14 113.6(8)
N21 O16 B15 111.4(9)
N22 O17 B15 112.5(8)
N23 O18 B15 113.2(9)
C33 N17 C37 118.6(9)
C33 N17 Pd1 121.6(7)
C37 N17 Pd1 119.8(7)
C38 N18 O13 117.3(10)
C38 N18 Fe3 119.9(8)
O13 N18 Fe3 122.6(7)
C40 N19 O14 114.0(9)
C40 N19 Fe3 119.7(8)
O14 N19 Fe3 126.2(8)
C42 N20 O15 119.3(10)
C42 N20 Fe3 118.3(8)
O15 N20 Fe3 122.4(7)
C39 N21 O16 114.5(9)
C39 N21 Fe3 120.9(8)
O16 N21 Fe3 124.5(8)
C41 N22 O17 115.2(9)
C41 N22 Fe3 120.6(8)
O17 N22 Fe3 124.2(7)
C43 N23 O18 116.4(9)
C43 N23 Fe3 119.7(8)
O18 N23 Fe3 123.6(7)
C44 N24 C48 115.0(10)
C44 N24 Pd3 122.8(8)
C48 N24 Pd3 122.2(8)
N17 C33 C34 122.4(10)
N17 C33 H33 118.8
C34 C33 H33 118.8
C33 C34 C35 118.6(11)
C33 C34 H34 120.7
C35 C34 H34 120.7
C34 C35 C36 121.1(10)
C34 C35 H35 119.4
C36 C35 H35 119.4
C35 C36 C37 116.6(9)
C35 C36 B14 124.6(9)
C37 C36 B14 118.6(9)
N17 C37 C36 122.4(10)
N17 C37 H37 118.8
C36 C37 H37 118.8
N18 C38 C39 112.8(11)
N18 C38 H38 123.6
C39 C38 H38 123.6
N21 C39 C38 109.4(10)
N21 C39 H39 125.3
C38 C39 H39 125.3
N19 C40 C41 109.7(10)
N19 C40 H40 125.1
C41 C40 H40 125.1
N22 C41 C40 112.1(11)
N22 C41 H41 123.9
C40 C41 H41 123.9
N20 C42 C43 111.9(11)
N20 C42 H42 124.0
C43 C42 H42 124.0
N23 C43 C42 112.3(11)
N23 C43 H43 123.8
C42 C43 H43 123.8
N24 C44 C45 127.7(10)
N24 C44 H44 116.2
C45 C44 H44 116.2
C46 C45 C44 113.4(10)
C46 C45 B15 126.7(10)
C44 C45 B15 119.3(9)
C47 C46 C45 121.3(12)
C47 C46 H46 119.3
C45 C46 H46 119.3
C46 C47 C48 119.3(12)
C46 C47 H47 120.3
C48 C47 H47 120.3
N24 C48 C47 123.1(11)
N24 C48 H48 118.4
C47 C48 H48 118.4
O20 B16 O19 109.7(9)
O20 B16 O21 110.5(9)
O19 B16 O21 111.6(9)
O20 B16 C52 107.1(9)
O19 B16 C52 109.7(8)
O21 B16 C52 108.1(9)
O23 B17 O22 109.6(9)
O23 B17 O24 110.7(8)
O22 B17 O24 108.6(8)
O23 B17 C61 106.3(8)
O22 B17 C61 111.4(8)
O24 B17 C61 110.2(8)
N26 O19 B16 111.4(8)
N27 O20 B16 110.7(8)
N28 O21 B16 109.9(8)
N29 O22 B17 112.4(7)
N30 O23 B17 111.9(8)
N31 O24 B17 111.9(7)
C49 N25 C53 118.9(9)
C49 N25 Pd1 118.4(7)
C53 N25 Pd1 122.6(7)
C54 N26 O19 119.4(9)
C54 N26 Fe4 117.5(7)
O19 N26 Fe4 123.0(6)
C56 N27 O20 114.2(8)
C56 N27 Fe4 120.1(7)
O20 N27 Fe4 125.7(7)
C58 N28 O21 117.3(9)
C58 N28 Fe4 118.7(7)
O21 N28 Fe4 123.8(7)
C55 N29 O22 117.2(8)
C55 N29 Fe4 118.9(7)
O22 N29 Fe4 123.7(6)
C57 N30 O23 115.8(9)
C57 N30 Fe4 119.8(8)
O23 N30 Fe4 124.2(7)
C59 N31 O24 116.7(8)
C59 N31 Fe4 118.8(7)
O24 N31 Fe4 124.4(6)
C60 N32 C64 118.1(9)
C60 N32 Pd3 119.7(7)
C64 N32 Pd3 122.0(7)
N25 C49 C50 120.4(10)
N25 C49 H49 119.8
C50 C49 H49 119.8
C49 C50 C51 120.9(11)
C49 C50 H50 119.5
C51 C50 H50 119.5
C50 C51 C52 119.4(11)
C50 C51 H51 120.3
C52 C51 H51 120.3
C53 C52 C51 116.9(9)
C53 C52 B16 119.0(9)
C51 C52 B16 122.3(9)
N25 C53 C52 123.0(9)
N25 C53 H53 118.5
C52 C53 H53 118.5
N26 C54 C55 114.3(10)
N26 C54 H54 122.9
C55 C54 H54 122.9
N29 C55 C54 111.3(9)
N29 C55 H55 124.3
C54 C55 H55 124.3
N27 C56 C57 111.0(11)
N27 C56 H56 124.5
C57 C56 H56 124.5
N30 C57 C56 111.0(11)
N30 C57 H57 124.5
C56 C57 H57 124.5
N28 C58 C59 111.3(10)
N28 C58 H58 124.3
C59 C58 H58 124.3
N31 C59 C58 113.1(10)
N31 C59 H59 123.5
C58 C59 H59 123.5
N32 C60 C61 123.9(9)
N32 C60 H60 118.1
C61 C60 H60 118.1
C62 C61 C60 116.4(9)
C62 C61 B17 125.7(9)
C60 C61 B17 117.6(8)
C63 C62 C61 120.0(10)
C63 C62 H62 120.0
C61 C62 H62 120.0
C62 C63 C64 119.4(10)
C62 C63 H63 120.3
C64 C63 H63 120.3
N32 C64 C63 122.2(10)
N32 C64 H64 118.9
C63 C64 H64 118.9
O25 B18 O26 111.8(11)
O25 B18 O27 108.3(11)
O26 B18 O27 110.9(11)
O25 B18 C68 106.8(10)
O26 B18 C68 109.6(11)
O27 B18 C68 109.4(10)
O29 B19 O28 110.7(11)
O29 B19 O30 109.1(10)
O28 B19 O30 109.8(10)
O29 B19 C77 109.9(10)
O28 B19 C77 107.1(9)
O30 B19 C77 110.3(11)
N34 O25 B18 113.3(10)
N35 O26 B18 110.8(9)
N36 O27 B18 113.5(10)
N37 O28 B19 111.5(9)
N38 O29 B19 113.1(9)
N39 O30 B19 111.7(10)
C65 N33 C69 116.3(12)
C65 N33 Pd2 122.9(9)
C69 N33 Pd2 120.8(9)
C70 N34 O25 116.7(11)
C70 N34 Fe5 118.8(10)
O25 N34 Fe5 122.8(9)
C72 N35 O26 116.1(10)
C72 N35 Fe5 119.0(8)
O26 N35 Fe5 124.5(8)
C74 N36 O27 118.4(11)
C74 N36 Fe5 118.8(9)
O27 N36 Fe5 121.6(9)
C71 N37 O28 115.8(11)
C71 N37 Fe5 119.7(9)
O28 N37 Fe5 124.5(8)
C73 N38 O29 118.7(10)
C73 N38 Fe5 117.4(9)
O29 N38 Fe5 123.1(8)
C75 N39 O30 115.5(11)
C75 N39 Fe5 119.7(9)
O30 N39 Fe5 124.4(9)
C76 N40 C80 119.1(10)
C76 N40 Pd3 119.1(7)
C80 N40 Pd3 121.8(7)
N33 C65 C66 123.3(13)
N33 C65 H65 118.4
C66 C65 H65 118.4
C65 C66 C67 120.2(14)
C65 C66 H66 119.9
C67 C66 H66 119.9
C66 C67 C68 118.5(13)
C66 C67 H67 120.7
C68 C67 H67 120.7
C67 C68 C69 117.3(10)
C67 C68 B18 123.4(11)
C69 C68 B18 119.3(10)
N33 C69 C68 124.2(12)
N33 C69 H69 117.9
C68 C69 H69 117.9
N34 C70 C71 111.8(13)
N34 C70 H70 124.1
C71 C70 H70 124.1
N37 C71 C70 110.7(13)
N37 C71 H71 124.7
C70 C71 H71 124.7
N35 C72 C73 110.2(12)
N35 C72 H72 124.9
C73 C72 H72 124.9
N38 C73 C72 114.6(13)
N38 C73 H73 122.7
C72 C73 H73 122.7
N36 C74 C75 112.6(13)
N36 C74 H74 123.7
C75 C74 H74 123.7
N39 C75 C74 110.7(13)
N39 C75 H75 124.6
C74 C75 H75 124.6
N40 C76 C77 123.8(10)
N40 C76 H76 118.1
C77 C76 H76 118.1
C76 C77 C78 115.2(10)
C76 C77 B19 121.3(10)
C78 C77 B19 123.5(10)
C79 C78 C77 120.9(11)
C79 C78 H78 119.6
C77 C78 H78 119.6
C78 C79 C80 118.8(11)
C78 C79 H79 120.6
C80 C79 H79 120.6
N40 C80 C79 121.8(11)
N40 C80 H80 119.1
C79 C80 H80 119.1
O33 B20 O32 111.1(10)
O33 B20 O31 110.8(10)
O32 B20 O31 108.5(9)
O33 B20 C84 107.8(8)
O32 B20 C84 110.6(9)
O31 B20 C84 108.0(9)
O35 B21 O34 108.3(10)
O35 B21 O36 108.0(10)
O34 B21 O36 111.0(11)
O35 B21 C93 113.5(10)
O34 B21 C93 107.3(9)
O36 B21 C93 108.7(9)
N42 O31 B20 112.5(8)
N43 O32 B20 111.8(8)
N44 O33 B20 113.5(8)
N45 O34 B21 112.9(9)
N46 O35 B21 112.0(9)
N47 O36 B21 111.0(10)
C85 N41 C81 115.4(9)
C85 N41 Pd3 120.0(7)
C81 N41 Pd3 124.6(7)
C86 N42 O31 116.9(10)
C86 N42 Fe6 119.3(8)
O31 N42 Fe6 123.6(7)
C88 N43 O32 114.3(9)
C88 N43 Fe6 121.2(8)
O32 N43 Fe6 124.5(7)
C90 N44 O33 117.3(10)
C90 N44 Fe6 118.8(8)
O33 N44 Fe6 123.7(7)
C87 N45 O34 116.8(9)
C87 N45 Fe6 119.9(8)
O34 N45 Fe6 123.3(7)
C89 N46 O35 116.1(10)
C89 N46 Fe6 118.9(8)
O35 N46 Fe6 124.9(8)
C91 N47 O36 114.9(11)
C91 N47 Fe6 120.3(9)
O36 N47 Fe6 124.7(8)
C92 N48 C96 118.4(10)
C92 N48 Pd4 121.7(8)
C96 N48 Pd4 119.9(7)
C82 C81 N41 123.4(10)
C82 C81 H81 118.3
N41 C81 H81 118.3
C81 C82 C83 120.6(11)
C81 C82 H82 119.7
C83 C82 H82 119.7
C82 C83 C84 119.5(10)
C82 C83 H83 120.2
C84 C83 H83 120.2
C83 C84 C85 116.9(9)
C83 C84 B20 124.5(9)
C85 C84 B20 118.6(9)
N41 C85 C84 124.2(9)
N41 C85 H85 117.9
C84 C85 H85 117.9
N42 C86 C87 111.3(11)
N42 C86 H86 124.3
C87 C86 H86 124.3
N45 C87 C86 112.1(11)
N45 C87 H87 124.0
C86 C87 H87 124.0
N43 C88 C89 108.3(10)
N43 C88 H88 125.8
C89 C88 H88 125.8
N46 C89 C88 114.1(11)
N46 C89 H89 122.9
C88 C89 H89 122.9
N44 C90 C91 112.6(12)
N44 C90 H90 123.7
C91 C90 H90 123.7
N47 C91 C90 110.8(13)
N47 C91 H91 124.6
C90 C91 H91 124.6
N48 C92 C93 123.6(10)
N48 C92 H92 118.2
C93 C92 H92 118.2
C94 C93 C92 115.4(9)
C94 C93 B21 122.4(10)
C92 C93 B21 122.2(10)
C95 C94 C93 121.3(11)
C95 C94 H94 119.3
C93 C94 H94 119.3
C94 C95 C96 119.3(12)
C94 C95 H95 120.3
C96 C95 H95 120.3
N48 C96 C95 121.6(11)
N48 C96 H96 119.2
C95 C96 H96 119.2
O37 B22 O38 109.7(10)
O37 B22 O39 109.4(10)
O38 B22 O39 110.6(10)
O37 B22 C100 112.2(9)
O38 B22 C100 105.4(10)
O39 B22 C100 109.4(10)
O41 B23 O40 110.8(10)
O41 B23 O42 108.5(10)
O40 B23 O42 109.0(10)
O41 B23 C109 108.0(10)
O40 B23 C109 111.3(10)
O42 B23 C109 109.2(10)
N50 O37 B22 113.7(9)
N51 O38 B22 111.9(10)
N52 O39 B22 112.7(9)
N53 O40 B23 112.4(10)
N54 O41 B23 112.8(9)
N55 O42 B23 111.4(9)
C101 N49 C97 117.1(11)
C101 N49 Pd2 120.2(7)
C97 N49 Pd2 122.3(9)
C102 N50 O37 118.7(10)
C102 N50 Fe7 118.3(9)
O37 N50 Fe7 122.7(8)
C104 N51 O38 113.6(11)
C104 N51 Fe7 120.1(10)
O38 N51 Fe7 125.3(8)
C106 N52 O39 118.6(10)
C106 N52 Fe7 117.3(8)
O39 N52 Fe7 123.7(7)
C103 N53 O40 116.3(10)
C103 N53 Fe7 118.5(9)
O40 N53 Fe7 124.5(7)
C105 N54 O41 115.1(10)
C105 N54 Fe7 119.5(9)
O41 N54 Fe7 125.2(8)
C107 N55 O42 117.0(10)
C107 N55 Fe7 118.2(9)
O42 N55 Fe7 124.5(8)
C108 N56 C112 119.0(10)
C108 N56 Pd4 123.7(8)
C112 N56 Pd4 117.3(8)
N49 C97 C98 122.5(12)
N49 C97 H97 118.7
C98 C97 H97 118.7
C97 C98 C99 120.4(12)
C97 C98 H98 119.8
C99 C98 H98 119.8
C98 C99 C100 119.0(13)
C98 C99 H99 120.5
C100 C99 H99 120.5
C99 C100 C101 118.0(11)
C99 C100 B22 125.4(11)
C101 C100 B22 116.7(10)
N49 C101 C100 122.5(10)
N49 C101 H101 118.8
C100 C101 H101 118.8
N50 C102 C103 114.5(12)
N50 C102 H102 122.7
C103 C102 H102 122.7
N53 C103 C102 110.8(12)
N53 C103 H103 124.6
C102 C103 H103 124.6
N51 C104 C105 109.8(13)
N51 C104 H104 125.1
C105 C104 H104 125.1
N54 C105 C104 112.2(12)
N54 C105 H105 123.9
C104 C105 H105 123.9
N52 C106 C107 113.6(11)
N52 C106 H106 123.2
C107 C106 H106 123.2
N55 C107 C106 111.4(11)
N55 C107 H107 124.3
C106 C107 H107 124.3
N56 C108 C109 123.3(11)
N56 C108 H108 118.3
C109 C108 H108 118.3
C110 C109 C108 115.0(10)
C110 C109 B23 125.1(11)
C108 C109 B23 119.0(10)
C111 C110 C109 122.8(12)
C111 C110 H110 118.6
C109 C110 H110 118.6
C110 C111 C112 117.1(12)
C110 C111 H111 121.4
C112 C111 H111 121.4
N56 C112 C111 122.8(12)
N56 C112 H112 118.6
C111 C112 H112 118.6
O45 B24 O44 112.0(10)
O45 B24 O43 109.8(11)
O44 B24 O43 107.6(10)
O45 B24 C116 106.9(10)
O44 B24 C116 113.4(11)
O43 B24 C116 106.9(10)
O47 B25 O46 107.8(9)
O47 B25 O48 110.3(9)
O46 B25 O48 109.5(9)
O47 B25 C125 113.8(9)
O46 B25 C125 107.5(9)
O48 B25 C125 107.9(9)
N58 O43 B24 111.7(9)
N59 O44 B24 112.2(10)
N60 O45 B24 112.3(9)
N61 O46 B25 111.9(9)
N62 O47 B25 112.9(9)
N63 O48 B25 112.7(8)
C113 N57 C117 114.5(12)
C113 N57 Pd2 123.8(10)
C117 N57 Pd2 121.5(9)
C118 N58 O43 116.7(11)
C118 N58 Fe8 118.5(9)
O43 N58 Fe8 124.3(9)
C120 N59 O44 116.9(11)
C120 N59 Fe8 118.9(9)
O44 N59 Fe8 123.8(8)
C122 N60 O45 117.5(10)
C122 N60 Fe8 119.7(9)
O45 N60 Fe8 122.9(7)
C119 N61 O46 115.7(11)
C119 N61 Fe8 118.7(10)
O46 N61 Fe8 124.7(8)
C121 N62 O47 119.4(10)
C121 N62 Fe8 116.9(9)
O47 N62 Fe8 123.6(8)
C123 N63 O48 115.3(10)
C123 N63 Fe8 119.3(8)
O48 N63 Fe8 125.2(7)
C124 N64 C128 117.6(10)
C124 N64 Pd4 121.7(8)
C128 N64 Pd4 120.7(8)
N57 C113 C114 124.8(14)
N57 C113 H113 117.6
C114 C113 H113 117.6
C113 C114 C115 118.0(14)
C113 C114 H114 121.0
C115 C114 H114 121.0
C116 C115 C114 119.2(14)
C116 C115 H115 120.4
C114 C115 H115 120.4
C115 C116 C117 115.3(11)
C115 C116 B24 125.7(11)
C117 C116 B24 118.9(10)
N57 C117 C116 125.0(11)
N57 C117 H117 117.5
C116 C117 H117 117.5
N58 C118 C119 114.0(12)
N58 C118 H118 123.0
C119 C118 H118 123.0
N61 C119 C118 110.0(12)
N61 C119 H119 125.0
C118 C119 H119 125.0
N59 C120 C121 109.5(12)
N59 C120 H120 125.2
C121 C120 H120 125.2
N62 C121 C120 115.7(12)
N62 C121 H121 122.2
C120 C121 H121 122.2
N60 C122 C123 111.9(11)
N60 C122 H122 124.0
C123 C122 H122 124.0
N63 C123 C122 111.1(11)
N63 C123 H123 124.5
C122 C123 H123 124.5
N64 C124 C125 125.1(10)
N64 C124 H124 117.4
C125 C124 H124 117.4
C124 C125 C126 115.0(10)
C124 C125 B25 121.5(10)
C126 C125 B25 122.9(10)
C127 C126 C125 120.7(11)
C127 C126 H126 119.6
C125 C126 H126 119.6
C126 C127 C128 119.8(12)
C126 C127 H127 120.1
C128 C127 H127 120.1
N64 C128 C127 121.7(11)
N64 C128 H128 119.1
C127 C128 H128 119.1
F4 B1 F3 109.0(12)
F4 B1 F1 110.2(13)
F3 B1 F1 109.1(13)
F4 B1 F2 106.7(13)
F3 B1 F2 112.4(14)
F1 B1 F2 109.5(13)
F7 B2 F8 106.0(15)
F7 B2 F5 110.1(15)
F8 B2 F5 111.9(14)
F7 B2 F6 114.9(17)
F8 B2 F6 105.9(15)
F5 B2 F6 108.0(15)
F10 B3 F12 117.8(14)
F10 B3 F9 110.6(12)
F12 B3 F9 115.7(13)
F10 B3 F11 102.9(13)
F12 B3 F11 101.0(14)
F9 B3 F11 106.8(12)
F13 B4 F16 118(2)
F13 B4 F14 104(2)
F16 B4 F14 116(2)
F13 B4 F15 107(2)
F16 B4 F15 102.8(19)
F14 B4 F15 107.5(19)
F14' B4 F16' 95(3)
F19 B5 F17 117(3)
F19 B5 F20 111(2)
F17 B5 F20 110(3)
F19 B5 F18 101(2)
F17 B5 F18 113(3)
F20 B5 F18 104(2)
F20' B5 F17' 81(4)
F24 B6 F21 109.4(16)
F24 B6 F23 106.0(18)
F21 B6 F23 115(2)
F24 B6 F22 110.2(16)
F21 B6 F22 108.0(16)
F23 B6 F22 108.3(19)
F25 B7 F28 114(2)
F25 B7 F27 106(2)
F28 B7 F27 106(2)
F25 B7 F26 106(2)
F28 B7 F26 111(2)
F27 B7 F26 113(2)
C210 N110 C211 118.9(19)
C210 N110 C212 126(2)
C211 N110 C212 115.3(19)
N110 C210 O110 126(2)
N110 C210 H210 116.9
O110 C210 H210 116.9
N110 C211 H21A 109.5
N110 C211 H21B 109.5
H21A C211 H21B 109.5
N110 C211 H21C 109.5
H21A C211 H21C 109.5
H21B C211 H21C 109.5
N110 C212 H21X 109.5
N110 C212 H21D 109.5
H21X C212 H21D 109.5
N110 C212 H21E 109.5
H21X C212 H21E 109.5
H21D C212 H21E 109.5
C213 N111 C214 119.0(19)
C213 N111 C215 121(2)
C214 N111 C215 119.8(18)
O111 C213 N111 125(2)
O111 C213 H213 117.3
N111 C213 H213 117.3
N111 C214 H21F 109.5
N111 C214 H21G 109.5
H21F C214 H21G 109.5
N111 C214 H21H 109.5
H21F C214 H21H 109.5
H21G C214 H21H 109.5
N111 C215 H21I 109.5
N111 C215 H21J 109.5
H21I C215 H21J 109.5
N111 C215 H21K 109.5
H21I C215 H21K 109.5
H21J C215 H21K 109.5
C216 N112 C218 132(2)
C216 N112 C217 113(2)
C218 N112 C217 113.8(19)
O112 C216 N112 135(3)
O112 C216 H216 112.5
N112 C216 H216 112.5
N112 C217 H21L 109.5
N112 C217 H21M 109.5
H21L C217 H21M 109.5
N112 C217 H21N 109.5
H21L C217 H21N 109.5
H21M C217 H21N 109.5
N112 C218 H21O 109.5
N112 C218 H21P 109.5
H21O C218 H21P 109.5
N112 C218 H21Q 109.5
H21O C218 H21Q 109.5
H21P C218 H21Q 109.5
C222 N114 C223 121(3)
C222 N114 C224 119(2)
C223 N114 C224 121(2)
O114 C222 N114 125(3)
O114 C222 H222 117.5
N114 C222 H222 117.5
N114 C223 H22A 109.5
N114 C223 H22B 109.5
H22A C223 H22B 109.5
N114 C223 H22C 109.5
H22A C223 H22C 109.5
H22B C223 H22C 109.5
N114 C224 H22D 109.5
N114 C224 H22E 109.5
H22D C224 H22E 109.5
N114 C224 H22F 109.5
H22D C224 H22F 109.5
H22E C224 H22F 109.5

loop_
_geom_bond_atom_site_label_1
_geom_bond_atom_site_label_2
_geom_bond_distance
Pd1 N17 2.006(9)
Pd1 N8 2.009(9)
Pd1 N9 2.011(9)
Pd1 N25 2.012(9)
Pd2 N1 1.961(10)
Pd2 N57 1.962(11)
Pd2 N33 1.999(12)
Pd2 N49 2.030(11)
Pd3 N41 1.954(8)
Pd3 N24 1.972(10)
Pd3 N32 2.016(9)
Pd3 N40 2.033(9)
Pd4 N16 1.998(10)
Pd4 N48 2.006(10)
Pd4 N64 2.008(10)
Pd4 N56 2.041(10)
Fe1 N5 1.858(12)
Fe1 N3 1.865(10)
Fe1 N6 1.867(10)
Fe1 N7 1.886(12)
Fe1 N4 1.889(10)
Fe1 N2 1.892(10)
Fe2 N13 1.871(10)
Fe2 N11 1.875(10)
Fe2 N10 1.889(10)
Fe2 N12 1.894(11)
Fe2 N15 1.898(10)
Fe2 N14 1.913(10)
Fe3 N22 1.838(9)
Fe3 N19 1.868(9)
Fe3 N21 1.881(10)
Fe3 N23 1.888(10)
Fe3 N18 1.903(10)
Fe3 N20 1.920(10)
Fe4 N27 1.848(8)
Fe4 N30 1.868(10)
Fe4 N31 1.881(8)
Fe4 N29 1.897(8)
Fe4 N28 1.903(9)
Fe4 N26 1.916(9)
Fe5 N37 1.864(11)
Fe5 N34 1.880(12)
Fe5 N35 1.881(11)
Fe5 N39 1.891(12)
Fe5 N36 1.900(11)
Fe5 N38 1.908(10)
Fe6 N47 1.858(11)
Fe6 N45 1.867(9)
Fe6 N46 1.868(11)
Fe6 N43 1.877(9)
Fe6 N44 1.879(9)
Fe6 N42 1.901(10)
Fe7 N51 1.848(11)
Fe7 N54 1.870(10)
Fe7 N52 1.888(10)
Fe7 N55 1.888(10)
Fe7 N53 1.893(11)
Fe7 N50 1.912(9)
Fe8 N60 1.876(10)
Fe8 N63 1.880(10)
Fe8 N61 1.882(12)
Fe8 N59 1.886(12)
Fe8 N58 1.893(11)
Fe8 N62 1.899(10)
B10 O3 1.451(13)
B10 O1 1.460(13)
B10 O2 1.462(12)
B10 C4 1.587(12)
B11 O5 1.438(13)
B11 O4 1.469(13)
B11 O6 1.480(14)
B11 C13 1.552(13)
O1 N2 1.362(11)
O2 N3 1.357(10)
O3 N4 1.371(11)
O4 N5 1.374(12)
O5 N6 1.354(11)
O6 N7 1.370(12)
N1 C1 1.338(12)
N1 C5 1.366(11)
N2 C6 1.262(13)
N3 C8 1.294(12)
N4 C10 1.284(13)
N5 C7 1.292(13)
N6 C9 1.278(13)
N7 C11 1.289(14)
N8 C16 1.334(11)
N8 C12 1.335(11)
C1 C2 1.360(13)
C1 H1 0.9500
C2 C3 1.386(13)
C2 H2 0.9500
C3 C4 1.384(12)
C3 H3 0.9500
C4 C5 1.396(12)
C5 H5 0.9500
C6 C7 1.411(14)
C6 H6 0.9500
C7 H7 0.9500
C8 C9 1.406(13)
C8 H8 0.9500
C9 H9 0.9500
C10 C11 1.412(14)
C10 H10 0.9500
C11 H11 0.9500
C12 C13 1.407(12)
C12 H12 0.9500
C13 C14 1.395(12)
C14 C15 1.365(13)
C14 H14 0.9500
C15 C16 1.366(13)
C15 H15 0.9500
C16 H16 0.9500
B12 O8 1.459(12)
B12 O7 1.464(12)
B12 O9 1.468(12)
B12 C20 1.586(12)
B13 O11 1.453(13)
B13 O10 1.474(12)
B13 O12 1.501(13)
B13 C29 1.572(13)
O7 N10 1.372(11)
O8 N11 1.372(10)
O9 N12 1.374(11)
O10 N13 1.371(11)
O11 N14 1.380(11)
O12 N15 1.378(10)
N9 C17 1.333(11)
N9 C21 1.356(11)
N10 C22 1.262(13)
N11 C24 1.307(13)
N12 C26 1.279(13)
N13 C23 1.294(13)
N14 C25 1.271(13)
N15 C27 1.271(13)
N16 C32 1.334(12)
N16 C28 1.338(12)
C17 C18 1.365(13)
C17 H17 0.9500
C18 C19 1.368(13)
C18 H18 0.9500
C19 C20 1.394(12)
C19 H19 0.9500
C20 C21 1.392(12)
C21 H21 0.9500
C22 C23 1.425(14)
C22 H22 0.9500
C23 H23 0.9500
C24 C25 1.409(14)
C24 H24 0.9500
C25 H25 0.9500
C26 C27 1.417(14)
C26 H26 0.9500
C27 H27 0.9500
C28 C29 1.404(12)
C28 H28 0.9500
C29 C30 1.386(13)
C30 C31 1.374(13)
C30 H30 0.9500
C31 C32 1.391(13)
C31 H31 0.9500
C32 H32 0.9500
B14 O15 1.452(12)
B14 O14 1.463(13)
B14 O13 1.487(13)
B14 C36 1.582(12)
B15 O17 1.450(13)
B15 O18 1.482(13)
B15 O16 1.495(13)
B15 C45 1.564(13)
O13 N18 1.354(10)
O14 N19 1.345(10)
O15 N20 1.363(10)
O16 N21 1.381(10)
O17 N22 1.382(10)
O18 N23 1.367(11)
N17 C33 1.347(11)
N17 C37 1.349(11)
N18 C38 1.262(12)
N19 C40 1.306(12)
N20 C42 1.291(12)
N21 C39 1.307(12)
N22 C41 1.278(12)
N23 C43 1.279(12)
N24 C44 1.335(11)
N24 C48 1.342(12)
C33 C34 1.369(12)
C33 H33 0.9500
C34 C35 1.381(12)
C34 H34 0.9500
C35 C36 1.383(12)
C35 H35 0.9500
C36 C37 1.407(12)
C37 H37 0.9500
C38 C39 1.423(13)
C38 H38 0.9500
C39 H39 0.9500
C40 C41 1.399(13)
C40 H40 0.9500
C41 H41 0.9500
C42 C43 1.412(13)
C42 H42 0.9500
C43 H43 0.9500
C44 C45 1.403(12)
C44 H44 0.9500
C45 C46 1.382(13)
C46 C47 1.371(13)
C46 H46 0.9500
C47 C48 1.371(13)
C47 H47 0.9500
C48 H48 0.9500
B16 O20 1.471(13)
B16 O19 1.472(12)
B16 O21 1.481(12)
B16 C52 1.587(12)
B17 O23 1.472(12)
B17 O22 1.484(11)
B17 O24 1.495(12)
B17 C61 1.567(12)
O19 N26 1.370(10)
O20 N27 1.363(10)
O21 N28 1.378(10)
O22 N29 1.365(9)
O23 N30 1.371(10)
O24 N31 1.366(9)
N25 C49 1.349(11)
N25 C53 1.362(11)
N26 C54 1.261(11)
N27 C56 1.300(12)
N28 C58 1.287(12)
N29 C55 1.283(11)
N30 C57 1.287(12)
N31 C59 1.283(11)
N32 C60 1.334(11)
N32 C64 1.336(11)
C49 C50 1.373(13)
C49 H49 0.9500
C50 C51 1.373(13)
C50 H50 0.9500
C51 C52 1.401(12)
C51 H51 0.9500
C52 C53 1.389(12)
C53 H53 0.9500
C54 C55 1.413(12)
C54 H54 0.9500
C55 H55 0.9500
C56 C57 1.410(13)
C56 H56 0.9500
C57 H57 0.9500
C58 C59 1.406(12)
C58 H58 0.9500
C59 H59 0.9500
C60 C61 1.405(11)
C60 H60 0.9500
C61 C62 1.383(12)
C62 C63 1.377(12)
C62 H62 0.9500
C63 C64 1.379(12)
C63 H63 0.9500
C64 H64 0.9500
B18 O25 1.462(13)
B18 O26 1.463(13)
B18 O27 1.472(14)
B18 C68 1.588(13)
B19 O29 1.452(13)
B19 O28 1.475(13)
B19 O30 1.492(13)
B19 C77 1.560(13)
O25 N34 1.357(11)
O26 N35 1.372(11)
O27 N36 1.365(11)
O28 N37 1.381(11)
O29 N38 1.374(11)
O30 N39 1.371(11)
N33 C65 1.349(13)
N33 C69 1.355(12)
N34 C70 1.269(13)
N35 C72 1.310(13)
N36 C74 1.262(13)
N37 C71 1.288(13)
N38 C73 1.263(13)
N39 C75 1.279(13)
N40 C76 1.321(11)
N40 C80 1.329(11)
C65 C66 1.363(14)
C65 H65 0.9500
C66 C67 1.387(14)
C66 H66 0.9500
C67 C68 1.396(13)
C67 H67 0.9500
C68 C69 1.399(13)
C69 H69 0.9500
C70 C71 1.411(14)
C70 H70 0.9500
C71 H71 0.9500
C72 C73 1.402(14)
C72 H72 0.9500
C73 H73 0.9500
C74 C75 1.432(13)
C74 H74 0.9500
C75 H75 0.9500
C76 C77 1.394(12)
C76 H76 0.9500
C77 C78 1.400(13)
C78 C79 1.364(13)
C78 H78 0.9500
C79 C80 1.373(12)
C79 H79 0.9500
C80 H80 0.9500
B20 O33 1.450(12)
B20 O32 1.462(12)
B20 O31 1.478(12)
B20 C84 1.573(12)
B21 O35 1.460(13)
B21 O34 1.478(13)
B21 O36 1.494(13)
B21 C93 1.554(13)
O31 N42 1.353(10)
O32 N43 1.363(10)
O33 N44 1.355(11)
O34 N45 1.377(11)
O35 N46 1.370(11)
O36 N47 1.364(11)
N41 C85 1.362(11)
N41 C81 1.364(11)
N42 C86 1.282(12)
N43 C88 1.299(12)
N44 C90 1.268(13)
N45 C87 1.288(12)
N46 C89 1.280(13)
N47 C91 1.274(13)
N48 C92 1.340(11)
N48 C96 1.358(12)
C81 C82 1.355(12)
C81 H81 0.9500
C82 C83 1.360(12)
C82 H82 0.9500
C83 C84 1.391(12)
C83 H83 0.9500
C84 C85 1.402(12)
C85 H85 0.9500
C86 C87 1.407(13)
C86 H86 0.9500
C87 H87 0.9500
C88 C89 1.408(13)
C88 H88 0.9500
C89 H89 0.9500
C90 C91 1.398(14)
C90 H90 0.9500
C91 H91 0.9500
C92 C93 1.403(12)
C92 H92 0.9500
C93 C94 1.398(12)
C94 C95 1.362(13)
C94 H94 0.9500
C95 C96 1.368(13)
C95 H95 0.9500
C96 H96 0.9500
B22 O37 1.462(13)
B22 O38 1.465(13)
B22 O39 1.470(13)
B22 C100 1.587(13)
B23 O41 1.452(13)
B23 O40 1.478(13)
B23 O42 1.500(13)
B23 C109 1.555(13)
O37 N50 1.355(11)
O38 N51 1.370(11)
O39 N52 1.367(11)
O40 N53 1.369(11)
O41 N54 1.374(11)
O42 N55 1.379(11)
N49 C101 1.357(12)
N49 C97 1.362(12)
N50 C102 1.246(12)
N51 C104 1.317(13)
N52 C106 1.285(12)
N53 C103 1.306(12)
N54 C105 1.283(13)
N55 C107 1.290(13)
N56 C108 1.319(12)
N56 C112 1.339(12)
C97 C98 1.363(14)
C97 H97 0.9500
C98 C99 1.379(14)
C98 H98 0.9500
C99 C100 1.384(13)
C99 H99 0.9500
C100 C101 1.412(13)
C101 H101 0.9500
C102 C103 1.404(14)
C102 H102 0.9500
C103 H103 0.9500
C104 C105 1.408(14)
C104 H104 0.9500
C105 H105 0.9500
C106 C107 1.405(13)
C106 H106 0.9500
C107 H107 0.9500
C108 C109 1.405(12)
C108 H108 0.9500
C109 C110 1.390(13)
C110 C111 1.361(14)
C110 H110 0.9500
C111 C112 1.375(13)
C111 H111 0.9500
C112 H112 0.9500
B24 O45 1.462(13)
B24 O44 1.465(13)
B24 O43 1.487(13)
B24 C116 1.586(13)
B25 O47 1.454(12)
B25 O46 1.499(12)
B25 O48 1.500(13)
B25 C125 1.556(13)
O43 N58 1.362(11)
O44 N59 1.378(11)
O45 N60 1.366(11)
O46 N61 1.382(11)
O47 N62 1.387(11)
O48 N63 1.356(11)
N57 C113 1.346(13)
N57 C117 1.362(12)
N58 C118 1.258(13)
N59 C120 1.320(13)
N60 C122 1.284(12)
N61 C119 1.314(13)
N62 C121 1.273(13)
N63 C123 1.301(12)
N64 C124 1.323(11)
N64 C128 1.357(12)
C113 C114 1.362(14)
C113 H113 0.9500
C114 C115 1.389(14)
C114 H114 0.9500
C115 C116 1.384(13)
C115 H115 0.9500
C116 C117 1.414(13)
C117 H117 0.9500
C118 C119 1.415(14)
C118 H118 0.9500
C119 H119 0.9500
C120 C121 1.406(14)
C120 H120 0.9500
C121 H121 0.9500
C122 C123 1.407(13)
C122 H122 0.9500
C123 H123 0.9500
C124 C125 1.407(12)
C124 H124 0.9500
C125 C126 1.407(12)
C126 C127 1.357(13)
C126 H126 0.9500
C127 C128 1.382(13)
C127 H127 0.9500
C128 H128 0.9500
B1 F4 1.381(15)
B1 F3 1.386(15)
B1 F1 1.399(16)
B1 F2 1.409(16)
B2 F7 1.343(16)
B2 F8 1.361(16)
B2 F5 1.366(16)
B2 F6 1.386(17)
B3 F10 1.343(15)
B3 F12 1.371(15)
B3 F9 1.372(15)
B3 F11 1.417(16)
B3 F12' 1.43(2)
B4 F13 1.400(18)
B4 F16 1.407(14)
B4 F14 1.412(14)
B4 F15 1.420(18)
B4 F14' 1.44(2)
B4 F16' 1.468(19)
B5 F19 1.372(19)
B5 F17 1.407(15)
B5 F20 1.412(15)
B5 F18 1.422(19)
B5 F20' 1.44(2)
B5 F17' 1.44(2)
B6 F24 1.393(18)
B6 F21 1.401(18)
B6 F23 1.410(17)
B6 F23' 1.41(2)
B6 F22 1.412(18)
B7 F25 1.380(19)
B7 F28 1.381(18)
B7 F27 1.394(19)
B7 F26 1.397(19)
O110 C210 1.26(2)
N110 C210 1.23(2)
N110 C211 1.42(3)
N110 C212 1.47(2)
C210 H210 0.9500
C211 H21A 0.9800
C211 H21B 0.9800
C211 H21C 0.9800
C212 H21X 0.9800
C212 H21D 0.9800
C212 H21E 0.9800
O111 C213 1.239(19)
N111 C213 1.24(2)
N111 C214 1.50(3)
N111 C215 1.52(2)
C213 H213 0.9500
C214 H21F 0.9800
C214 H21G 0.9800
C214 H21H 0.9800
C215 H21I 0.9800
C215 H21J 0.9800
C215 H21K 0.9800
O112 C216 1.13(2)
N112 C216 1.28(3)
N112 C218 1.49(3)
N112 C217 1.52(4)
C216 H216 0.9500
C217 H21L 0.9800
C217 H21M 0.9800
C217 H21N 0.9800
C218 H21O 0.9800
C218 H21P 0.9800
C218 H21Q 0.9800
O114 C222 1.21(2)
N114 C222 1.23(2)
N114 C223 1.51(3)
N114 C224 1.52(3)
C222 H222 0.9500
C223 H22A 0.9800
C223 H22B 0.9800
C223 H22C 0.9800
C224 H22D 0.9800
C224 H22E 0.9800
C224 H22F 0.9800

loop_
_geom_torsion_atom_site_label_1
_geom_torsion_atom_site_label_2
_geom_torsion_atom_site_label_3
_geom_torsion_atom_site_label_4
_geom_torsion
O3 B10 O1 N2 -62.6(13)
O2 B10 O1 N2 60.6(14)
C4 B10 O1 N2 179.0(11)
O3 B10 O2 N3 59.1(14)
O1 B10 O2 N3 -62.4(14)
C4 B10 O2 N3 179.6(10)
O1 B10 O3 N4 65.8(13)
O2 B10 O3 N4 -56.3(15)
C4 B10 O3 N4 -176.6(11)
O5 B11 O4 N5 -45.4(19)
O6 B11 O4 N5 71.0(18)
C13 B11 O4 N5 -165.1(15)
O4 B11 O5 N6 63.6(18)
O6 B11 O5 N6 -54.3(18)
C13 B11 O5 N6 -176.6(14)
O5 B11 O6 N7 67.4(16)
O4 B11 O6 N7 -51.6(17)
C13 B11 O6 N7 -173.0(14)
B10 O1 N2 C6 175.2(18)
B10 O1 N2 Fe1 0.9(17)
N5 Fe1 N2 C6 -2.9(19)
N3 Fe1 N2 C6 142.6(18)
N6 Fe1 N2 C6 70.9(19)
N7 Fe1 N2 C6 -68(2)
N4 Fe1 N2 C6 -132.6(18)
N5 Fe1 N2 O1 171.3(15)
N3 Fe1 N2 O1 -43.2(12)
N6 Fe1 N2 O1 -114.9(12)
N7 Fe1 N2 O1 106.0(13)
N4 Fe1 N2 O1 41.6(12)
B10 O2 N3 C8 174.8(14)
B10 O2 N3 Fe1 1.9(16)
N5 Fe1 N3 C8 -67.6(17)
N6 Fe1 N3 C8 -1.7(15)
N7 Fe1 N3 C8 71.8(15)
N4 Fe1 N3 C8 142.1(15)
N2 Fe1 N3 C8 -130.8(15)
N5 Fe1 N3 O2 105.0(13)
N6 Fe1 N3 O2 170.9(13)
N7 Fe1 N3 O2 -115.6(11)
N4 Fe1 N3 O2 -45.2(12)
N2 Fe1 N3 O2 41.8(12)
B10 O3 N4 C10 168.4(15)
B10 O3 N4 Fe1 -6.4(17)
N5 Fe1 N4 C10 75.6(17)
N3 Fe1 N4 C10 -127.2(16)
N6 Fe1 N4 C10 -62.9(19)
N7 Fe1 N4 C10 1.3(16)
N2 Fe1 N4 C10 147.0(16)
N5 Fe1 N4 O3 -109.7(12)
N3 Fe1 N4 O3 47.4(12)
N6 Fe1 N4 O3 111.8(13)
N7 Fe1 N4 O3 176.0(14)
N2 Fe1 N4 O3 -38.3(12)
B11 O4 N5 C7 168(2)
B11 O4 N5 Fe1 -20(3)
N3 Fe1 N5 C7 -71(3)
N6 Fe1 N5 C7 -134(2)
N7 Fe1 N5 C7 141(2)
N4 Fe1 N5 C7 71(3)
N2 Fe1 N5 C7 -5(2)
N3 Fe1 N5 O4 118.2(17)
N6 Fe1 N5 O4 54.4(19)
N7 Fe1 N5 O4 -29.8(19)
N4 Fe1 N5 O4 -100.4(18)
N2 Fe1 N5 O4 -176(2)
B11 O5 N6 C9 158(2)
B11 O5 N6 Fe1 -13(2)
N5 Fe1 N6 C9 153(2)
N3 Fe1 N6 C9 7.8(19)
N7 Fe1 N6 C9 -121(2)
N4 Fe1 N6 C9 -59(2)
N2 Fe1 N6 C9 83(2)
N5 Fe1 N6 O5 -36.0(16)
N3 Fe1 N6 O5 178.6(17)
N7 Fe1 N6 O5 50.0(16)
N4 Fe1 N6 O5 112.1(15)
N2 Fe1 N6 O5 -106.3(16)
B11 O6 N7 C11 162(2)
B11 O6 N7 Fe1 -15(2)
N5 Fe1 N7 C11 -127(2)
N3 Fe1 N7 C11 77(2)
N6 Fe1 N7 C11 148(2)
N4 Fe1 N7 C11 3(2)
N2 Fe1 N7 C11 -64(2)
N5 Fe1 N7 O6 50.2(18)
N3 Fe1 N7 O6 -105.9(17)
N6 Fe1 N7 O6 -35.2(17)
N4 Fe1 N7 O6 -179.7(19)
N2 Fe1 N7 O6 113.1(16)
C5 N1 C1 C2 2(2)
Pd2 N1 C1 C2 -179.4(11)
N1 C1 C2 C3 1(2)
C1 C2 C3 C4 -4(2)
C2 C3 C4 C5 3(2)
C2 C3 C4 B10 -179.9(12)
O3 B10 C4 C3 -137.3(13)
O1 B10 C4 C3 -18.9(17)
O2 B10 C4 C3 100.4(15)
O3 B10 C4 C5 39.9(15)
O1 B10 C4 C5 158.3(12)
O2 B10 C4 C5 -82.3(14)
C1 N1 C5 C4 -3(2)
Pd2 N1 C5 C4 178.2(10)
C3 C4 C5 N1 1(2)
B10 C4 C5 N1 -176.7(12)
O1 N2 C6 C7 -166(2)
Fe1 N2 C6 C7 9(3)
O4 N5 C7 C6 -177(2)
Fe1 N5 C7 C6 10(4)
N2 C6 C7 N5 -12(4)
O2 N3 C8 C9 -177.2(17)
Fe1 N3 C8 C9 -4(2)
O5 N6 C9 C8 176.8(19)
Fe1 N6 C9 C8 -12(3)
N3 C8 C9 N6 10(3)
O3 N4 C10 C11 -179.9(18)
Fe1 N4 C10 C11 -5(3)
O6 N7 C11 C10 176(2)
Fe1 N7 C11 C10 -6(3)
N4 C10 C11 N7 7(3)
C16 N8 C12 C13 -2.1(19)
Pd1 N8 C12 C13 179.3(10)
N8 C12 C13 C14 4(2)
N8 C12 C13 B11 -176.7(12)
O5 B11 C13 C14 -110.3(16)
O4 B11 C13 C14 10.3(19)
O6 B11 C13 C14 131.5(15)
O5 B11 C13 C12 70.3(17)
O4 B11 C13 C12 -169.1(14)
O6 B11 C13 C12 -47.8(18)
C12 C13 C14 C15 -5(2)
B11 C13 C14 C15 175.3(14)
C13 C14 C15 C16 5(2)
C12 N8 C16 C15 2(2)
Pd1 N8 C16 C15 -179.7(12)
C14 C15 C16 N8 -3(3)
O8 B12 O7 N10 67.1(13)
O9 B12 O7 N10 -55.5(13)
C20 B12 O7 N10 -172.6(10)
O7 B12 O8 N11 -52.2(12)
O9 B12 O8 N11 70.2(13)
C20 B12 O8 N11 -169.5(10)
O8 B12 O9 N12 -52.1(13)
O7 B12 O9 N12 70.7(12)
C20 B12 O9 N12 -173.8(10)
O11 B13 O10 N13 -51.6(14)
O12 B13 O10 N13 69.3(13)
C29 B13 O10 N13 -171.7(12)
O10 B13 O11 N14 65.5(13)
O12 B13 O11 N14 -54.8(12)
C29 B13 O11 N14 -175.2(10)
O11 B13 O12 N15 70.4(12)
O10 B13 O12 N15 -51.2(12)
C29 B13 O12 N15 -169.2(10)
B12 O7 N10 C22 151.8(16)
B12 O7 N10 Fe2 -12.0(16)
N13 Fe2 N10 C22 7.2(16)
N11 Fe2 N10 C22 160.1(17)
N12 Fe2 N10 C22 -115.1(17)
N15 Fe2 N10 C22 -53(2)
N14 Fe2 N10 C22 85.6(17)
N13 Fe2 N10 O7 170.7(13)
N11 Fe2 N10 O7 -36.4(12)
N12 Fe2 N10 O7 48.4(12)
N15 Fe2 N10 O7 110.4(12)
N14 Fe2 N10 O7 -110.9(11)
B12 O8 N11 C24 153.5(16)
B12 O8 N11 Fe2 -14.5(15)
N13 Fe2 N11 C24 -56.3(19)
N10 Fe2 N11 C24 -115.5(17)
N12 Fe2 N11 C24 157.3(17)
N15 Fe2 N11 C24 83.7(17)
N14 Fe2 N11 C24 4.8(16)
N13 Fe2 N11 O8 111.2(12)
N10 Fe2 N11 O8 52.0(11)
N12 Fe2 N11 O8 -35.3(11)
N15 Fe2 N11 O8 -108.8(11)
N14 Fe2 N11 O8 172.3(12)
B12 O9 N12 C26 162.6(17)
B12 O9 N12 Fe2 -17.1(15)
N13 Fe2 N12 C26 73.9(17)
N11 Fe2 N12 C26 -125.6(16)
N10 Fe2 N12 C26 147.8(16)
N15 Fe2 N12 C26 -4.1(16)
N14 Fe2 N12 C26 -67.7(19)
N13 Fe2 N12 O9 -106.4(11)
N11 Fe2 N12 O9 54.1(11)
N10 Fe2 N12 O9 -32.5(11)
N15 Fe2 N12 O9 175.6(12)
N14 Fe2 N12 O9 112.0(11)
B13 O10 N13 C23 154.3(16)
B13 O10 N13 Fe2 -15.5(17)
N11 Fe2 N13 C23 -59(2)
N10 Fe2 N13 C23 2.5(16)
N12 Fe2 N13 C23 81.4(17)
N15 Fe2 N13 C23 155.4(16)
N14 Fe2 N13 C23 -118.0(16)
N11 Fe2 N13 O10 110.8(12)
N10 Fe2 N13 O10 172.0(14)
N12 Fe2 N13 O10 -109.0(12)
N15 Fe2 N13 O10 -35.1(13)
N14 Fe2 N13 O10 51.6(13)
B13 O11 N14 C25 154.3(16)
B13 O11 N14 Fe2 -11.9(15)
B13 O12 N15 C27 157.6(14)
B13 O12 N15 Fe2 -15.8(14)
N13 Fe2 N15 C27 -120.1(14)
N11 Fe2 N15 C27 79.5(14)
N10 Fe2 N15 C27 -61.7(17)
N12 Fe2 N15 C27 2.4(14)
N14 Fe2 N15 C27 153.8(14)
N13 Fe2 N15 O12 53.1(11)
N11 Fe2 N15 O12 -107.3(10)
N10 Fe2 N15 O12 111.5(12)
N12 Fe2 N15 O12 175.6(11)
N14 Fe2 N15 O12 -33.0(10)
C21 N9 C17 C18 -2(2)
Pd1 N9 C17 C18 176.3(12)
N9 C17 C18 C19 1(3)
C17 C18 C19 C20 1(3)
C18 C19 C20 C21 -2(2)
C18 C19 C20 B12 179.7(15)
O8 B12 C20 C21 -35.7(16)
O7 B12 C20 C21 -156.0(12)
O9 B12 C20 C21 85.8(14)
O8 B12 C20 C19 142.7(14)
O7 B12 C20 C19 22.4(17)
O9 B12 C20 C19 -95.8(16)
C17 N9 C21 C20 0(2)
Pd1 N9 C21 C20 -177.7(10)
C19 C20 C21 N9 1(2)
B12 C20 C21 N9 180.0(11)
O7 N10 C22 C23 -178.6(16)
Fe2 N10 C22 C23 -14(3)
O10 N13 C23 C22 179.7(17)
Fe2 N13 C23 C22 -10(3)
N10 C22 C23 N13 15(3)
O8 N11 C24 C25 -179.6(16)
Fe2 N11 C24 C25 -11(3)
O11 N14 C25 C24 -178.3(17)
Fe2 N14 C25 C24 -11(3)
N11 C24 C25 N14 14(3)
O9 N12 C26 C27 -174.7(15)
Fe2 N12 C26 C27 5(3)
O12 N15 C27 C26 -174.2(15)
Fe2 N15 C27 C26 0(2)
N12 C26 C27 N15 -3(3)
C32 N16 C28 C29 2(2)
Pd4 N16 C28 C29 179.1(11)
N16 C28 C29 C30 -1(2)
N16 C28 C29 B13 179.2(13)
O11 B13 C29 C30 -96.3(16)
O10 B13 C29 C30 24.8(19)
O12 B13 C29 C30 143.2(14)
O11 B13 C29 C28 83.3(16)
O10 B13 C29 C28 -155.6(13)
O12 B13 C29 C28 -37.2(17)
C28 C29 C30 C31 2(2)
B13 C29 C30 C31 -178.5(16)
C29 C30 C31 C32 -3(3)
C28 N16 C32 C31 -3(3)
Pd4 N16 C32 C31 179.6(14)
C30 C31 C32 N16 4(3)
O15 B14 O13 N18 51.8(14)
O14 B14 O13 N18 -70.2(13)
C36 B14 O13 N18 174.1(10)
O15 B14 O14 N19 -63.3(13)
O13 B14 O14 N19 57.6(13)
C36 B14 O14 N19 171.7(10)
O14 B14 O15 N20 52.2(15)
O13 B14 O15 N20 -67.1(14)
C36 B14 O15 N20 174.6(11)
O17 B15 O16 N21 53.2(14)
O18 B15 O16 N21 -67.9(13)
C45 B15 O16 N21 170.7(11)
O18 B15 O17 N22 48.0(15)
O16 B15 O17 N22 -70.4(14)
C45 B15 O17 N22 173.0(12)
O17 B15 O18 N23 -62.7(14)
O16 B15 O18 N23 57.1(13)
C45 B15 O18 N23 174.8(11)
B14 O13 N18 C38 -160.0(13)
B14 O13 N18 Fe3 15.7(16)
B14 O14 N19 C40 -169.4(12)
B14 O14 N19 Fe3 6.8(16)
N22 Fe3 N19 C40 0.4(12)
N21 Fe3 N19 C40 68.6(15)
N23 Fe3 N19 C40 -74.0(13)
N18 Fe3 N19 C40 129.7(12)
N20 Fe3 N19 C40 -144.6(13)
N22 Fe3 N19 O14 -175.6(13)
N21 Fe3 N19 O14 -107.4(12)
N23 Fe3 N19 O14 110.0(12)
N18 Fe3 N19 O14 -46.3(12)
N20 Fe3 N19 O14 39.4(12)
B14 O15 N20 C42 -164.5(14)
B14 O15 N20 Fe3 12.5(18)
B15 O16 N21 C39 -165.2(12)
B15 O16 N21 Fe3 11.4(16)
N22 Fe3 N21 C39 129.2(13)
N19 Fe3 N21 C39 64.0(15)
N23 Fe3 N21 C39 -145.8(13)
N18 Fe3 N21 C39 0.2(12)
N20 Fe3 N21 C39 -74.5(13)
N22 Fe3 N21 O16 -47.2(12)
N19 Fe3 N21 O16 -112.4(12)
N23 Fe3 N21 O16 37.7(12)
N18 Fe3 N21 O16 -176.2(13)
N20 Fe3 N21 O16 109.0(11)
B15 O17 N22 C41 -160.5(14)
B15 O17 N22 Fe3 19.2(18)
N19 Fe3 N22 C41 -3.2(13)
N21 Fe3 N22 C41 -150.1(14)
N23 Fe3 N22 C41 124.5(14)
N18 Fe3 N22 C41 -78.7(14)
N20 Fe3 N22 C41 61.8(16)
N19 Fe3 N22 O17 177.2(14)
N21 Fe3 N22 O17 30.3(13)
N23 Fe3 N22 O17 -55.1(13)
N18 Fe3 N22 O17 101.7(12)
N20 Fe3 N22 O17 -117.8(12)
B15 O18 N23 C43 -164.2(13)
B15 O18 N23 Fe3 9.0(16)
N22 Fe3 N23 C43 -148.3(13)
N19 Fe3 N23 C43 -77.4(14)
N21 Fe3 N23 C43 123.5(13)
N18 Fe3 N23 C43 62.1(16)
N20 Fe3 N23 C43 -3.3(13)
N22 Fe3 N23 O18 38.7(11)
N19 Fe3 N23 O18 109.6(11)
N21 Fe3 N23 O18 -49.5(12)
N18 Fe3 N23 O18 -110.9(11)
N20 Fe3 N23 O18 -176.3(13)
C37 N17 C33 C34 4.3(17)
Pd1 N17 C33 C34 -177.8(9)
N17 C33 C34 C35 -1.7(19)
C33 C34 C35 C36 0.6(19)
C34 C35 C36 C37 -2.1(18)
C34 C35 C36 B14 173.2(11)
O15 B14 C36 C35 67.0(15)
O14 B14 C36 C35 -168.6(11)
O13 B14 C36 C35 -53.6(15)
O15 B14 C36 C37 -117.8(12)
O14 B14 C36 C37 6.6(14)
O13 B14 C36 C37 121.6(11)
C33 N17 C37 C36 -5.9(16)
Pd1 N17 C37 C36 176.1(8)
C35 C36 C37 N17 4.8(16)
B14 C36 C37 N17 -170.8(10)
O13 N18 C38 C39 -177.8(12)
Fe3 N18 C38 C39 6.4(19)
O16 N21 C39 C38 179.6(12)
Fe3 N21 C39 C38 2.8(17)
N18 C38 C39 N21 -5.6(19)
O14 N19 C40 C41 178.5(12)
Fe3 N19 C40 C41 2.0(17)
O17 N22 C41 C40 -175.2(13)
Fe3 N22 C41 C40 5.1(19)
N19 C40 C41 N22 -4.3(19)
O15 N20 C42 C43 -179.4(14)
Fe3 N20 C42 C43 3(2)
O18 N23 C43 C42 179.4(14)
Fe3 N23 C43 C42 6(2)
N20 C42 C43 N23 -6(2)
C48 N24 C44 C45 -4(2)
Pd3 N24 C44 C45 172.3(12)
N24 C44 C45 C46 3(2)
N24 C44 C45 B15 175.5(12)
O17 B15 C45 C46 167.3(18)
O18 B15 C45 C46 -69(2)
O16 B15 C45 C46 49(2)
O17 B15 C45 C44 -3.9(18)
O18 B15 C45 C44 120.3(14)
O16 B15 C45 C44 -122.0(14)
C44 C45 C46 C47 1(3)
B15 C45 C46 C47 -171(2)
C45 C46 C47 C48 -3(4)
C44 N24 C48 C47 1(3)
Pd3 N24 C48 C47 -175.3(18)
C46 C47 C48 N24 2(4)
O20 B16 O19 N26 51.5(12)
O21 B16 O19 N26 -71.3(12)
C52 B16 O19 N26 168.9(10)
O19 B16 O20 N27 -70.6(11)
O21 B16 O20 N27 52.9(11)
C52 B16 O20 N27 170.4(8)
O20 B16 O21 N28 -71.5(11)
O19 B16 O21 N28 50.8(12)
C52 B16 O21 N28 171.6(10)
O23 B17 O22 N29 -66.9(11)
O24 B17 O22 N29 54.2(11)
C61 B17 O22 N29 175.7(9)
O22 B17 O23 N30 51.1(12)
O24 B17 O23 N30 -68.7(11)
C61 B17 O23 N30 171.7(9)
O23 B17 O24 N31 52.1(11)
O22 B17 O24 N31 -68.3(11)
C61 B17 O24 N31 169.4(9)
B16 O19 N26 C54 -159.5(12)
B16 O19 N26 Fe4 17.2(14)
B16 O20 N27 C56 -163.9(11)
B16 O20 N27 Fe4 16.6(13)
N30 Fe4 N27 C56 2.1(11)
N31 Fe4 N27 C56 68.3(14)
N29 Fe4 N27 C56 -73.4(12)
N28 Fe4 N27 C56 128.9(11)
N26 Fe4 N27 C56 -145.6(11)
N30 Fe4 N27 O20 -178.3(11)
N31 Fe4 N27 O20 -112.2(10)
N29 Fe4 N27 O20 106.2(10)
N28 Fe4 N27 O20 -51.5(10)
N26 Fe4 N27 O20 33.9(10)
B16 O21 N28 C58 -156.2(11)
B16 O21 N28 Fe4 19.8(14)
B17 O22 N29 C55 -162.7(11)
B17 O22 N29 Fe4 12.3(13)
N27 Fe4 N29 C55 -75.9(10)
N30 Fe4 N29 C55 -148.0(10)
N31 Fe4 N29 C55 124.0(10)
N28 Fe4 N29 C55 62.7(12)
N26 Fe4 N29 C55 -0.2(10)
N27 Fe4 N29 O22 109.2(9)
N30 Fe4 N29 O22 37.1(9)
N31 Fe4 N29 O22 -50.9(9)
N28 Fe4 N29 O22 -112.2(9)
N26 Fe4 N29 O22 -175.1(10)
B17 O23 N30 C57 -158.4(11)
B17 O23 N30 Fe4 17.2(14)
N27 Fe4 N30 C57 -3.4(11)
N31 Fe4 N30 C57 -153.3(11)
N29 Fe4 N30 C57 121.1(12)
N28 Fe4 N30 C57 -79.8(12)
N26 Fe4 N30 C57 59.9(14)
N27 Fe4 N30 O23 -178.8(11)
N31 Fe4 N30 O23 31.3(10)
N29 Fe4 N30 O23 -54.4(10)
N28 Fe4 N30 O23 104.8(10)
N26 Fe4 N30 O23 -115.5(10)
B17 O24 N31 C59 -161.9(11)
B17 O24 N31 Fe4 13.1(12)
N27 Fe4 N31 C59 62.9(13)
N30 Fe4 N31 C59 126.4(11)
N29 Fe4 N31 C59 -149.0(10)
N28 Fe4 N31 C59 0.1(10)
N26 Fe4 N31 C59 -76.2(11)
N27 Fe4 N31 O24 -112.0(10)
N30 Fe4 N31 O24 -48.5(9)
N29 Fe4 N31 O24 36.1(9)
N28 Fe4 N31 O24 -174.8(10)
N26 Fe4 N31 O24 108.9(9)
C53 N25 C49 C50 6(2)
Pd1 N25 C49 C50 -175.2(13)
N25 C49 C50 C51 -8(3)
C49 C50 C51 C52 7(3)
C50 C51 C52 C53 -4(3)
C50 C51 C52 B16 -168.8(17)
O20 B16 C52 C53 -77.8(14)
O19 B16 C52 C53 163.2(12)
O21 B16 C52 C53 41.3(16)
O20 B16 C52 C51 86.5(17)
O19 B16 C52 C51 -32.5(19)
O21 B16 C52 C51 -154.4(15)
C49 N25 C53 C52 -3(2)
Pd1 N25 C53 C52 178.2(10)
C51 C52 C53 N25 2(2)
B16 C52 C53 N25 167.3(12)
O19 N26 C54 C55 178.5(11)
Fe4 N26 C54 C55 1.6(17)
O22 N29 C55 C54 176.3(10)
Fe4 N29 C55 C54 1.0(15)
N26 C54 C55 N29 -1.7(18)
O20 N27 C56 C57 179.7(11)
Fe4 N27 C56 C57 -0.8(17)
O23 N30 C57 C56 179.6(12)
Fe4 N30 C57 C56 3.8(17)
N27 C56 C57 N30 -1.9(19)
O21 N28 C58 C59 -178.3(11)
Fe4 N28 C58 C59 5.6(16)
O24 N31 C59 C58 178.0(11)
Fe4 N31 C59 C58 2.7(16)
N28 C58 C59 N31 -5.2(18)
C64 N32 C60 C61 -2(2)
Pd3 N32 C60 C61 -177.3(10)
N32 C60 C61 C62 1(2)
N32 C60 C61 B17 -172.5(12)
O23 B17 C61 C62 -112.1(14)
O22 B17 C61 C62 7.3(18)
O24 B17 C61 C62 127.9(13)
O23 B17 C61 C60 61.0(14)
O22 B17 C61 C60 -179.6(11)
O24 B17 C61 C60 -58.9(14)
C60 C61 C62 C63 1(2)
B17 C61 C62 C63 174.0(14)
C61 C62 C63 C64 -2(3)
C60 N32 C64 C63 1(2)
Pd3 N32 C64 C63 175.9(13)
C62 C63 C64 N32 1(3)
O26 B18 O25 N34 -66.9(17)
O27 B18 O25 N34 55.6(17)
C68 B18 O25 N34 173.3(14)
O25 B18 O26 N35 53.6(15)
O27 B18 O26 N35 -67.3(14)
C68 B18 O26 N35 171.8(11)
O25 B18 O27 N36 -68.6(14)
O26 B18 O27 N36 54.3(14)
C68 B18 O27 N36 175.3(12)
O29 B19 O28 N37 50.7(16)
O30 B19 O28 N37 -69.8(15)
C77 B19 O28 N37 170.4(13)
O28 B19 O29 N38 -67.2(14)
O30 B19 O29 N38 53.7(14)
C77 B19 O29 N38 174.7(12)
O29 B19 O30 N39 -68.5(13)
O28 B19 O30 N39 53.0(14)
C77 B19 O30 N39 170.8(10)
B18 O25 N34 C70 -155(2)
B18 O25 N34 Fe5 11(2)
N37 Fe5 N34 C70 -9(2)
N35 Fe5 N34 C70 -159(2)
N39 Fe5 N34 C70 55(2)
N36 Fe5 N34 C70 115(2)
N38 Fe5 N34 C70 -85(2)
N37 Fe5 N34 O25 -174.0(18)
N35 Fe5 N34 O25 36.2(16)
N39 Fe5 N34 O25 -110.3(15)
N36 Fe5 N34 O25 -50.4(16)
N38 Fe5 N34 O25 110.0(15)
B18 O26 N35 C72 -160.7(14)
B18 O26 N35 Fe5 11.8(18)
N37 Fe5 N35 C72 60.8(17)
N34 Fe5 N35 C72 122.6(15)
N39 Fe5 N35 C72 -77.5(15)
N36 Fe5 N35 C72 -150.9(14)
N38 Fe5 N35 C72 -0.7(14)
N37 Fe5 N35 O26 -111.5(13)
N34 Fe5 N35 O26 -49.7(13)
N39 Fe5 N35 O26 110.2(12)
N36 Fe5 N35 O26 36.8(13)
N38 Fe5 N35 O26 -173.0(14)
B18 O27 N36 C74 -154.6(16)
B18 O27 N36 Fe5 12.6(16)
N37 Fe5 N36 C74 -83.0(16)
N34 Fe5 N36 C74 -156.1(16)
N35 Fe5 N36 C74 117.2(15)
N39 Fe5 N36 C74 -4.6(15)
N38 Fe5 N36 C74 55.1(19)
N37 Fe5 N36 O27 109.9(11)
N34 Fe5 N36 O27 36.8(12)
N35 Fe5 N36 O27 -49.9(12)
N39 Fe5 N36 O27 -171.7(12)
N38 Fe5 N36 O27 -112.0(12)
B19 O28 N37 C71 -161.9(19)
B19 O28 N37 Fe5 18(2)
N34 Fe5 N37 C71 2(2)
N35 Fe5 N37 C71 66(2)
N39 Fe5 N37 C71 -149(2)
N36 Fe5 N37 C71 -76(2)
N38 Fe5 N37 C71 126(2)
N34 Fe5 N37 O28 -177.5(17)
N35 Fe5 N37 O28 -113.3(15)
N39 Fe5 N37 O28 31.5(15)
N36 Fe5 N37 O28 104.8(14)
N38 Fe5 N37 O28 -53.5(15)
B19 O29 N38 C73 -155.6(16)
B19 O29 N38 Fe5 13.5(17)
B19 O30 N39 C75 -159.6(14)
B19 O30 N39 Fe5 13.0(16)
N37 Fe5 N39 C75 123.3(15)
N34 Fe5 N39 C75 62.0(18)
N35 Fe5 N39 C75 -78.5(15)
N36 Fe5 N39 C75 -0.1(14)
N38 Fe5 N39 C75 -151.6(15)
N37 Fe5 N39 O30 -49.0(12)
N34 Fe5 N39 O30 -110.3(13)
N35 Fe5 N39 O30 109.1(12)
N36 Fe5 N39 O30 -172.5(13)
N38 Fe5 N39 O30 36.1(12)
C69 N33 C65 C66 5(3)
Pd2 N33 C65 C66 -177.7(19)
N33 C65 C66 C67 -4(4)
C65 C66 C67 C68 0(4)
C66 C67 C68 C69 3(3)
C66 C67 C68 B18 -176.1(19)
O25 B18 C68 C67 30(2)
O26 B18 C68 C67 -91(2)
O27 B18 C68 C67 146.8(18)
O25 B18 C68 C69 -149.2(16)
O26 B18 C68 C69 89.6(18)
O27 B18 C68 C69 -32.2(19)
C65 N33 C69 C68 -1(3)
Pd2 N33 C69 C68 -178.8(13)
C67 C68 C69 N33 -3(3)
B18 C68 C69 N33 176.5(14)
O25 N34 C70 C71 179(2)
Fe5 N34 C70 C71 13(3)
O28 N37 C71 C70 -176(2)
Fe5 N37 C71 C70 4(3)
N34 C70 C71 N37 -11(4)
O26 N35 C72 C73 177.9(14)
Fe5 N35 C72 C73 5(2)
O29 N38 C73 C72 178.2(15)
Fe5 N38 C73 C72 8(2)
N35 C72 C73 N38 -8(2)
O27 N36 C74 C75 175.4(14)
Fe5 N36 C74 C75 8(2)
O30 N39 C75 C74 177.0(14)
Fe5 N39 C75 C74 4(2)
N36 C74 C75 N39 -7(2)
C80 N40 C76 C77 -1(2)
Pd3 N40 C76 C77 -179.2(12)
N40 C76 C77 C78 -5(2)
N40 C76 C77 B19 176.3(13)
O29 B19 C77 C76 -28(2)
O28 B19 C77 C76 -148.4(15)
O30 B19 C77 C76 92.1(17)
O29 B19 C77 C78 153.2(16)
O28 B19 C77 C78 33(2)
O30 B19 C77 C78 -86.6(18)
C76 C77 C78 C79 6(3)
B19 C77 C78 C79 -175.7(15)
C77 C78 C79 C80 -1(3)
C76 N40 C80 C79 6(2)
Pd3 N40 C80 C79 -175.7(11)
C78 C79 C80 N40 -5(2)
O33 B20 O31 N42 -54.7(13)
O32 B20 O31 N42 67.5(13)
C84 B20 O31 N42 -172.6(10)
O33 B20 O32 N43 66.1(13)
O31 B20 O32 N43 -55.9(13)
C84 B20 O32 N43 -174.2(10)
O32 B20 O33 N44 -56.0(13)
O31 B20 O33 N44 64.6(14)
C84 B20 O33 N44 -177.4(11)
O35 B21 O34 N45 -52.2(15)
O36 B21 O34 N45 66.2(15)
C93 B21 O34 N45 -175.1(12)
O34 B21 O35 N46 67.6(14)
O36 B21 O35 N46 -52.7(15)
C93 B21 O35 N46 -173.4(12)
O35 B21 O36 N47 72.3(15)
O34 B21 O36 N47 -46.3(16)
C93 B21 O36 N47 -164.2(13)
B20 O31 N42 C86 165.0(14)
B20 O31 N42 Fe6 -9.7(16)
B20 O32 N43 C88 168.4(13)
B20 O32 N43 Fe6 -11.4(16)
N47 Fe6 N43 C88 73.5(14)
N45 Fe6 N43 C88 -66.6(16)
N46 Fe6 N43 C88 -2.0(13)
N44 Fe6 N43 C88 145.6(13)
N42 Fe6 N43 C88 -128.3(14)
N47 Fe6 N43 O32 -106.6(11)
N45 Fe6 N43 O32 113.2(11)
N46 Fe6 N43 O32 177.8(13)
N44 Fe6 N43 O32 -34.6(11)
N42 Fe6 N43 O32 51.5(11)
B20 O33 N44 C90 166.5(16)
B20 O33 N44 Fe6 -7.6(16)
N47 Fe6 N44 C90 -0.2(16)
N45 Fe6 N44 C90 75.5(17)
N46 Fe6 N44 C90 -65.2(19)
N43 Fe6 N44 C90 -128.7(16)
N42 Fe6 N44 C90 147.0(16)
N47 Fe6 N44 O33 173.8(13)
N45 Fe6 N44 O33 -110.4(11)
N46 Fe6 N44 O33 108.9(12)
N43 Fe6 N44 O33 45.3(12)
N42 Fe6 N44 O33 -38.9(11)
B21 O34 N45 C87 163.4(16)
B21 O34 N45 Fe6 -15.4(19)
N47 Fe6 N45 C87 147.1(17)
N46 Fe6 N45 C87 -126.3(17)
N43 Fe6 N45 C87 -64.0(19)
N44 Fe6 N45 C87 75.5(17)
N42 Fe6 N45 C87 -0.2(16)
N47 Fe6 N45 O34 -34.2(14)
N46 Fe6 N45 O34 52.5(14)
N43 Fe6 N45 O34 114.8(13)
N44 Fe6 N45 O34 -105.7(13)
N42 Fe6 N45 O34 178.6(15)
B21 O35 N46 C89 163.0(16)
B21 O35 N46 Fe6 -13.8(19)
N47 Fe6 N46 C89 -127.3(17)
N45 Fe6 N46 C89 146.6(17)
N43 Fe6 N46 C89 1.5(16)
N44 Fe6 N46 C89 -65(2)
N42 Fe6 N46 C89 75.5(17)
N47 Fe6 N46 O35 49.5(14)
N45 Fe6 N46 O35 -36.6(14)
N43 Fe6 N46 O35 178.3(15)
N44 Fe6 N46 O35 111.9(13)
N42 Fe6 N46 O35 -107.7(13)
B21 O36 N47 C91 161.6(18)
B21 O36 N47 Fe6 -22(2)
N45 Fe6 N47 C91 -127(2)
N46 Fe6 N47 C91 147.8(19)
N43 Fe6 N47 C91 77(2)
N44 Fe6 N47 C91 -0.3(19)
N42 Fe6 N47 C91 -65(2)
N45 Fe6 N47 O36 56.1(15)
N46 Fe6 N47 O36 -28.7(15)
N43 Fe6 N47 O36 -99.9(14)
N44 Fe6 N47 O36 -176.7(16)
N42 Fe6 N47 O36 118.5(14)
C85 N41 C81 C82 0.2(18)
Pd3 N41 C81 C82 -178.8(10)
N41 C81 C82 C83 1(2)
C81 C82 C83 C84 -2(2)
C82 C83 C84 C85 1.2(18)
C82 C83 C84 B20 -179.5(12)
O33 B20 C84 C83 -11.3(16)
O32 B20 C84 C83 -132.9(13)
O31 B20 C84 C83 108.5(13)
O33 B20 C84 C85 168.0(11)
O32 B20 C84 C85 46.3(15)
O31 B20 C84 C85 -72.3(14)
C81 N41 C85 C84 -0.6(17)
Pd3 N41 C85 C84 178.4(9)
C83 C84 C85 N41 -0.1(19)
B20 C84 C85 N41 -179.4(10)
O31 N42 C86 C87 -176.9(15)
Fe6 N42 C86 C87 -2(2)
O34 N45 C87 C86 -179.6(16)
Fe6 N45 C87 C86 -1(3)
N42 C86 C87 N45 2(3)
O32 N43 C88 C89 -177.8(14)
Fe6 N43 C88 C89 2(2)
O35 N46 C89 C88 -178.0(16)
Fe6 N46 C89 C88 -1(3)
N43 C88 C89 N46 -1(3)
O33 N44 C90 C91 -173.8(18)
Fe6 N44 C90 C91 1(3)
O36 N47 C91 C90 177.4(19)
Fe6 N47 C91 C90 1(3)
N44 C90 C91 N47 -1(3)
C96 N48 C92 C93 -1.5(18)
Pd4 N48 C92 C93 177.5(10)
N48 C92 C93 C94 4.1(19)
N48 C92 C93 B21 -175.6(11)
O35 B21 C93 C94 133.7(14)
O34 B21 C93 C94 -106.7(15)
O36 B21 C93 C94 13.5(18)
O35 B21 C93 C92 -46.6(17)
O34 B21 C93 C92 73.0(16)
O36 B21 C93 C92 -166.8(12)
C92 C93 C94 C95 -6(2)
B21 C93 C94 C95 173.2(14)
C93 C94 C95 C96 6(2)
C92 N48 C96 C95 1(2)
Pd4 N48 C96 C95 -178.0(12)
C94 C95 C96 N48 -3(2)
O38 B22 O37 N50 -65.7(13)
O39 B22 O37 N50 55.9(14)
C100 B22 O37 N50 177.6(11)
O37 B22 O38 N51 55.5(14)
O39 B22 O38 N51 -65.4(14)
C100 B22 O38 N51 176.4(10)
O37 B22 O39 N52 -65.8(13)
O38 B22 O39 N52 55.2(14)
C100 B22 O39 N52 170.9(11)
O41 B23 O40 N53 51.6(14)
O42 B23 O40 N53 -67.7(14)
C109 B23 O40 N53 171.8(11)
O40 B23 O41 N54 -64.9(14)
O42 B23 O41 N54 54.7(14)
C109 B23 O41 N54 172.9(11)
O41 B23 O42 N55 -69.8(14)
O40 B23 O42 N55 50.9(15)
C109 B23 O42 N55 172.7(12)
B22 O37 N50 C102 -164.4(13)
B22 O37 N50 Fe7 9.3(15)
B22 O38 N51 C104 -158.5(14)
B22 O38 N51 Fe7 9.8(16)
N54 Fe7 N51 C104 -4.8(14)
N52 Fe7 N51 C104 -155.8(14)
N55 Fe7 N51 C104 -81.7(15)
N53 Fe7 N51 C104 57.7(17)
N50 Fe7 N51 C104 118.7(14)
N54 Fe7 N51 O38 -172.5(13)
N52 Fe7 N51 O38 36.6(12)
N55 Fe7 N51 O38 110.7(11)
N53 Fe7 N51 O38 -109.9(12)
N50 Fe7 N51 O38 -49.0(12)
B22 O39 N52 C106 -163.8(13)
B22 O39 N52 Fe7 8.4(16)
N51 Fe7 N52 C106 125.5(12)
N54 Fe7 N52 C106 63.8(16)
N55 Fe7 N52 C106 -0.4(12)
N53 Fe7 N52 C106 -76.2(13)
N50 Fe7 N52 C106 -148.7(12)
N51 Fe7 N52 O39 -46.8(11)
N54 Fe7 N52 O39 -108.5(12)
N55 Fe7 N52 O39 -172.7(12)
N53 Fe7 N52 O39 111.6(11)
N50 Fe7 N52 O39 39.0(11)
B23 O40 N53 C103 -156.9(14)
B23 O40 N53 Fe7 13.6(17)
N51 Fe7 N53 C103 59.7(17)
N54 Fe7 N53 C103 120.3(14)
N52 Fe7 N53 C103 -80.1(14)
N55 Fe7 N53 C103 -153.1(14)
N50 Fe7 N53 C103 -3.4(13)
N51 Fe7 N53 O40 -110.7(12)
N54 Fe7 N53 O40 -50.0(13)
N52 Fe7 N53 O40 109.5(12)
N55 Fe7 N53 O40 36.6(12)
N50 Fe7 N53 O40 -173.8(13)
B23 O41 N54 C105 -164.6(14)
B23 O41 N54 Fe7 10.9(17)
N51 Fe7 N54 C105 1.1(14)
N52 Fe7 N54 C105 65.0(18)
N55 Fe7 N54 C105 127.3(15)
N53 Fe7 N54 C105 -148.4(15)
N50 Fe7 N54 C105 -76.1(16)
N51 Fe7 N54 O41 -174.2(14)
N52 Fe7 N54 O41 -110.2(13)
N55 Fe7 N54 O41 -48.0(13)
N53 Fe7 N54 O41 36.4(13)
N50 Fe7 N54 O41 108.7(13)
B23 O42 N55 C107 -155.4(13)
B23 O42 N55 Fe7 17.5(17)
N51 Fe7 N55 C107 -83.4(14)
N54 Fe7 N55 C107 -156.1(13)
N52 Fe7 N55 C107 -5.3(13)
N53 Fe7 N55 C107 118.6(14)
N50 Fe7 N55 C107 59.8(17)
N51 Fe7 N55 O42 103.8(13)
N54 Fe7 N55 O42 31.1(13)
N52 Fe7 N55 O42 -178.1(14)
N53 Fe7 N55 O42 -54.2(13)
N50 Fe7 N55 O42 -113.0(13)
C101 N49 C97 C98 6(2)
Pd2 N49 C97 C98 178.5(14)
N49 C97 C98 C99 -4(3)
C97 C98 C99 C100 4(3)
C98 C99 C100 C101 -5(3)
C98 C99 C100 B22 176.1(16)
O37 B22 C100 C99 4(2)
O38 B22 C100 C99 -114.9(18)
O39 B22 C100 C99 126.1(17)
O37 B22 C100 C101 -174.2(13)
O38 B22 C100 C101 66.5(16)
O39 B22 C100 C101 -52.5(17)
C97 N49 C101 C100 -8(2)
Pd2 N49 C101 C100 179.4(12)
C99 C100 C101 N49 8(3)
B22 C100 C101 N49 -173.5(13)
O37 N50 C102 C103 175.5(13)
Fe7 N50 C102 C103 1.5(19)
O40 N53 C103 C102 176.2(13)
Fe7 N53 C103 C102 5(2)
N50 C102 C103 N53 -4(2)
O38 N51 C104 C105 176.2(15)
Fe7 N51 C104 C105 7(2)
O41 N54 C105 C104 178.2(15)
Fe7 N54 C105 C104 2(2)
N51 C104 C105 N54 -6(3)
O39 N52 C106 C107 178.0(13)
Fe7 N52 C106 C107 5.3(18)
O42 N55 C107 C106 -177.4(13)
Fe7 N55 C107 C106 9.3(19)
N52 C106 C107 N55 -9(2)
C112 N56 C108 C109 0(2)
Pd4 N56 C108 C109 -178.1(11)
N56 C108 C109 C110 0(2)
N56 C108 C109 B23 169.4(13)
O41 B23 C109 C110 86.4(18)
O40 B23 C109 C110 -35(2)
O42 B23 C109 C110 -155.8(16)
O41 B23 C109 C108 -81.9(15)
O40 B23 C109 C108 156.3(13)
O42 B23 C109 C108 35.9(17)
C108 C109 C110 C111 0(3)
B23 C109 C110 C111 -168.3(18)
C109 C110 C111 C112 -1(3)
C108 N56 C112 C111 0(2)
Pd4 N56 C112 C111 178.0(14)
C110 C111 C112 N56 0(3)
O45 B24 O43 N58 53.0(14)
O44 B24 O43 N58 -69.2(14)
C116 B24 O43 N58 168.6(12)
O45 B24 O44 N59 -65.0(14)
O43 B24 O44 N59 55.8(13)
C116 B24 O44 N59 173.8(10)
O44 B24 O45 N60 46.9(15)
O43 B24 O45 N60 -72.7(14)
C116 B24 O45 N60 171.7(12)
O47 B25 O46 N61 53.9(13)
O48 B25 O46 N61 -66.2(12)
C125 B25 O46 N61 176.9(10)
O46 B25 O47 N62 -69.5(13)
O48 B25 O47 N62 50.1(13)
C125 B25 O47 N62 171.5(11)
O47 B25 O48 N63 -65.9(12)
O46 B25 O48 N63 52.6(12)
C125 B25 O48 N63 169.3(9)
B24 O43 N58 C118 -159.8(13)
B24 O43 N58 Fe8 12.3(16)
N60 Fe8 N58 C118 125.0(13)
N63 Fe8 N58 C118 62.2(17)
N61 Fe8 N58 C118 -0.3(12)
N59 Fe8 N58 C118 -150.4(13)
N62 Fe8 N58 C118 -77.0(14)
N60 Fe8 N58 O43 -47.1(12)
N63 Fe8 N58 O43 -109.9(13)
N61 Fe8 N58 O43 -172.4(13)
N59 Fe8 N58 O43 37.6(12)
N62 Fe8 N58 O43 111.0(12)
B24 O44 N59 C120 -160.1(13)
B24 O44 N59 Fe8 12.0(15)
N60 Fe8 N59 C120 -150.9(12)
N63 Fe8 N59 C120 -79.0(13)
N61 Fe8 N59 C120 61.1(15)
N58 Fe8 N59 C120 120.4(13)
N62 Fe8 N59 C120 -2.2(12)
N60 Fe8 N59 O44 37.1(11)
N63 Fe8 N59 O44 109.0(10)
N61 Fe8 N59 O44 -110.9(11)
N58 Fe8 N59 O44 -51.6(11)
N62 Fe8 N59 O44 -174.2(12)
B24 O45 N60 C122 -156.1(14)
B24 O45 N60 Fe8 22.4(17)
N63 Fe8 N60 C122 -2.6(13)
N61 Fe8 N60 C122 -79.6(14)
N59 Fe8 N60 C122 121.6(14)
N58 Fe8 N60 C122 -154.1(14)
N62 Fe8 N60 C122 59.8(17)
N63 Fe8 N60 O45 178.9(13)
N61 Fe8 N60 O45 101.9(12)
N59 Fe8 N60 O45 -56.8(12)
N58 Fe8 N60 O45 27.4(12)
N62 Fe8 N60 O45 -118.7(12)
B25 O46 N61 C119 -155.6(13)
B25 O46 N61 Fe8 13.7(15)
N60 Fe8 N61 C119 -84.3(13)
N63 Fe8 N61 C119 -156.9(13)
N59 Fe8 N61 C119 56.3(16)
N58 Fe8 N61 C119 -4.7(12)
N62 Fe8 N61 C119 117.9(13)
N60 Fe8 N61 O46 106.6(11)
N63 Fe8 N61 O46 34.1(11)
N59 Fe8 N61 O46 -112.8(11)
N58 Fe8 N61 O46 -173.7(12)
N62 Fe8 N61 O46 -51.2(11)
B25 O47 N62 C121 -159.1(14)
B25 O47 N62 Fe8 15.6(16)
N60 Fe8 N62 C121 62.5(17)
N63 Fe8 N62 C121 122.9(14)
N61 Fe8 N62 C121 -150.2(14)
N59 Fe8 N62 C121 -0.9(13)
N58 Fe8 N62 C121 -77.2(15)
N60 Fe8 N62 O47 -112.2(12)
N63 Fe8 N62 O47 -51.8(12)
N61 Fe8 N62 O47 35.0(12)
N59 Fe8 N62 O47 -175.6(13)
N58 Fe8 N62 O47 108.1(12)
B25 O48 N63 C123 -162.0(11)
B25 O48 N63 Fe8 12.3(14)
N60 Fe8 N63 C123 -1.2(11)
N61 Fe8 N63 C123 124.7(11)
N59 Fe8 N63 C123 -76.7(12)
N58 Fe8 N63 C123 64.3(15)
N62 Fe8 N63 C123 -150.2(12)
N60 Fe8 N63 O48 -175.2(11)
N61 Fe8 N63 O48 -49.3(10)
N59 Fe8 N63 O48 109.3(10)
N58 Fe8 N63 O48 -109.8(12)
N62 Fe8 N63 O48 35.7(10)
C117 N57 C113 C114 -7(4)
Pd2 N57 C113 C114 178(2)
N57 C113 C114 C115 14(5)
C113 C114 C115 C116 -20(5)
C114 C115 C116 C117 18(4)
C114 C115 C116 B24 -166(2)
O45 B24 C116 C115 165(2)
O44 B24 C116 C115 -71(2)
O43 B24 C116 C115 48(3)
O45 B24 C116 C117 -19(2)
O44 B24 C116 C117 105.2(17)
O43 B24 C116 C117 -136.4(16)
C113 N57 C117 C116 6(3)
Pd2 N57 C117 C116 -178.8(15)
C115 C116 C117 N57 -12(3)
B24 C116 C117 N57 172.3(16)
O43 N58 C118 C119 177.3(13)
Fe8 N58 C118 C119 4.7(19)
O46 N61 C119 C118 178.1(12)
Fe8 N61 C119 C118 8.0(19)
N58 C118 C119 N61 -8(2)
O44 N59 C120 C121 176.9(13)
Fe8 N59 C120 C121 4.4(19)
O47 N62 C121 C120 178.5(14)
Fe8 N62 C121 C120 4(2)
N59 C120 C121 N62 -5(2)
O45 N60 C122 C123 -176.0(13)
Fe8 N60 C122 C123 5.5(19)
O48 N63 C123 C122 178.9(12)
Fe8 N63 C123 C122 4.2(17)
N60 C122 C123 N63 -6(2)
C128 N64 C124 C125 -0.2(17)
Pd4 N64 C124 C125 178.8(8)
N64 C124 C125 C126 -1.7(17)
N64 C124 C125 B25 -173.0(11)
O47 B25 C125 C124 -128.2(12)
O46 B25 C125 C124 112.6(12)
O48 B25 C125 C124 -5.4(14)
O47 B25 C125 C126 61.2(15)
O46 B25 C125 C126 -58.0(14)
O48 B25 C125 C126 -176.0(11)
C124 C125 C126 C127 1.9(18)
B25 C125 C126 C127 173.0(12)
C125 C126 C127 C128 0(2)
C124 N64 C128 C127 2.0(17)
Pd4 N64 C128 C127 -176.9(10)
C126 C127 C128 N64 -2(2)
C211 N110 C210 O110 -1(3)
C212 N110 C210 O110 175.4(17)
C214 N111 C213 O111 4(3)
C215 N111 C213 O111 -177.0(18)
C218 N112 C216 O112 180(3)
C217 N112 C216 O112 -16(5)
C223 N114 C222 O114 -16(6)
C224 N114 C222 O114 168(3)
